data_4331593
loop_
_publ_author_name
'Izzet, Guillaume'
'Akdas, Huriye'
'Hucher, Nicolas'
'Giorgi, Michel'
'Prang\'e, Thierry'
'Reinaud, Olivia'

_publ_section_title
;
 Supramolecular Assemblies with Calix[6]arenes and Copper Ions:&#x00A0;
 from Dinuclear to Trinuclear Linear Arrangements of Hydroxo&#x2212;Cu(II)
 Complexes
;
_journal_issue 3
_journal_name_full 'Inorganic Chemistry'
_journal_page_first 1069
_journal_page_last 1077
_journal_paper_doi 10.1021/ic051221e
_journal_volume 45
_journal_year 2006
_chemical_formula_moiety 'C192 H244 Cu2 N12 O14'
_chemical_formula_sum 'C211 H252 Cl2 Cu2 N12 O24'
_chemical_formula_weight 3538.25
_chemical_name_common
;
 bi-nuclear complex [Cu(calix6,Me3,Imbn3)OH]2 (ClO4)2
;
_chemical_name_systematic
; 
 ? 
;
_space_group_IT_number 2
_symmetry_cell_setting triclinic
_symmetry_space_group_name_Hall '-P 1'
_symmetry_space_group_name_H-M 'P -1'
_atom_sites_solution_hydrogens geom
_atom_sites_solution_primary direct
_atom_sites_solution_secondary difmap
_audit_creation_method SHELXL-97
_cell_angle_alpha 68.94(10)
_cell_angle_beta 86.57(10)
_cell_angle_gamma 77.22(10)
_cell_formula_units_Z 2
_cell_length_a 17.341(2)
_cell_length_b 23.216(2)
_cell_length_c 30.088(2)
_cell_measurement_temperature 110(2)
_cell_volume 11021(9)
_computing_cell_refinement 'DENZO (Otwinowsky & Minor, 1996) '
_computing_data_collection 'DENZO (Otwinowsky & Minor, 1996)'
_computing_data_reduction 'SCALEPACK (Otwinowsky & Minor, 1996)'
_computing_structure_refinement 'SHELXL-97 (Sheldrick, 1997)'
_computing_structure_solution 'SHELXS-97 (Sheldrick, 1990)'
_diffrn_ambient_temperature 110(2)
_diffrn_measured_fraction_theta_full 0.900
_diffrn_measured_fraction_theta_max 0.900
_diffrn_measurement_device_type 'MAR RESERACH 345 Image Plate'
_diffrn_measurement_method rotation
_diffrn_radiation_monochromator 'silicon III'
_diffrn_radiation_source monochromatic
_diffrn_radiation_type synchrotron
_diffrn_radiation_wavelength 0.97200
_diffrn_reflns_av_R_equivalents 0.0000
_diffrn_reflns_av_sigmaI/netI 0.0553
_diffrn_reflns_limit_h_max 16
_diffrn_reflns_limit_h_min -16
_diffrn_reflns_limit_k_max 22
_diffrn_reflns_limit_k_min -20
_diffrn_reflns_limit_l_max 28
_diffrn_reflns_limit_l_min 0
_diffrn_reflns_number 18481
_diffrn_reflns_theta_full 27.86
_diffrn_reflns_theta_max 27.86
_diffrn_reflns_theta_min 2.67
_diffrn_standards_decay_% 0
_diffrn_standards_interval_count 0
_diffrn_standards_interval_time 120
_diffrn_standards_number 18481
_exptl_absorpt_coefficient_mu 0.278
_exptl_absorpt_correction_type none
_exptl_crystal_colour green
_exptl_crystal_density_diffrn 1.066
_exptl_crystal_density_method 'not measured'
_exptl_crystal_description needle
_exptl_crystal_F_000 3772
_exptl_crystal_size_max 0.25
_exptl_crystal_size_mid 0.1
_exptl_crystal_size_min 0.1
_refine_diff_density_max 0.445
_refine_diff_density_min -0.292
_refine_diff_density_rms 0.054
_refine_ls_extinction_method none
_refine_ls_goodness_of_fit_ref 1.023
_refine_ls_hydrogen_treatment mixed
_refine_ls_matrix_type full
_refine_ls_number_parameters 2262
_refine_ls_number_reflns 18481
_refine_ls_number_restraints 3720
_refine_ls_restrained_S_all 0.936
_refine_ls_R_factor_all 0.0787
_refine_ls_R_factor_gt 0.0702
_refine_ls_shift/su_max 0.080
_refine_ls_shift/su_mean 0.017
_refine_ls_structure_factor_coef Fsqd
_refine_ls_weighting_details 'calc w=1/[\s^2^(Fo^2^)+(0.1561P)^2^+7.1363P] where P=(Fo^2^+2Fc^2^)/3'
_refine_ls_weighting_scheme calc
_refine_ls_wR_factor_gt 0.2263
_refine_ls_wR_factor_ref 0.2305
_reflns_number_gt 14548
_reflns_number_total 18481
_reflns_threshold_expression >2sigma(I)
_cod_data_source_file ic051221esup1.cif
_cod_data_source_block gi261
_cod_original_cell_volume 11021(8)
_cod_original_sg_symbol_H-M P-1
_cod_database_code 4331593

loop_
_symmetry_equiv_pos_as_xyz
'x, y, z'
'-x, -y, -z'

loop_
_atom_site_label
_atom_site_type_symbol
_atom_site_fract_x
_atom_site_fract_y
_atom_site_fract_z
_atom_site_U_iso_or_equiv
_atom_site_adp_type
_atom_site_occupancy
_atom_site_symmetry_multiplicity
_atom_site_calc_flag
_atom_site_refinement_flags
Cu1 Cu 0.42819(3) 0.74418(3) 0.24142(2) 0.0661(3) Uani 1 1 d U
Cu2 Cu 0.27489(3) 0.72337(3) 0.21523(2) 0.0697(3) Uani 1 1 d U
O1 O 0.34135(18) 0.78418(16) 0.19753(11) 0.0682(9) Uani 1 1 d U
O2 O 0.36153(18) 0.68315(16) 0.26045(12) 0.0692(9) Uani 1 1 d U
O11 O 0.2983(2) 0.50736(18) 0.24436(13) 0.0781(10) Uani 1 1 d U
C28 C 0.3551(4) 0.4876(3) 0.2141(2) 0.0846(15) Uani 1 1 d U
C27 C 0.4203(4) 0.4394(3) 0.2340(2) 0.0857(16) Uani 1 1 d U
C26 C 0.4750(4) 0.4199(3) 0.2027(2) 0.0985(18) Uani 1 1 d U
H26 H 0.5195 0.3880 0.2147 0.118 Uiso 1 1 calc R
C25 C 0.4610(4) 0.4502(4) 0.1522(2) 0.110(2) Uani 1 1 d U
C24 C 0.3948(4) 0.4983(3) 0.1340(2) 0.0922(17) Uani 1 1 d U
H24 H 0.3860 0.5173 0.1012 0.111 Uiso 1 1 calc R
C23 C 0.3423(3) 0.5179(3) 0.1645(2) 0.0777(14) Uani 1 1 d U
C73 C 0.5184(5) 0.4272(4) 0.1196(3) 0.134(3) Uani 1 1 d U
C74 C 0.5940(5) 0.4476(5) 0.1248(4) 0.186(4) Uani 1 1 d U
H74A H 0.6338 0.4346 0.1048 0.242 Uiso 1 1 calc R
H74B H 0.6124 0.4285 0.1574 0.242 Uiso 1 1 calc R
H74C H 0.5834 0.4928 0.1156 0.242 Uiso 1 1 calc R
C75 C 0.5464(7) 0.3553(4) 0.1392(3) 0.193(5) Uani 1 1 d U
H75A H 0.5829 0.3423 0.1176 0.251 Uiso 1 1 calc R
H75B H 0.5017 0.3360 0.1426 0.251 Uiso 1 1 calc R
H75C H 0.5721 0.3423 0.1697 0.251 Uiso 1 1 calc R
C76 C 0.4872(6) 0.4486(5) 0.0698(3) 0.165(3) Uani 1 1 d U
H76A H 0.5262 0.4321 0.0509 0.215 Uiso 1 1 calc R
H76B H 0.4754 0.4939 0.0565 0.215 Uiso 1 1 calc R
H76C H 0.4399 0.4334 0.0700 0.215 Uiso 1 1 calc R
C29 C 0.4305(3) 0.4072(3) 0.2866(2) 0.0917(17) Uani 1 1 d U
H29A H 0.3920 0.3809 0.2978 0.110 Uiso 1 1 calc R
H29B H 0.4188 0.4392 0.3012 0.110 Uiso 1 1 calc R
C49 C 0.3130(3) 0.5554(3) 0.2604(2) 0.0755(14) Uani 1 1 d U
H49A H 0.3455 0.5810 0.2379 0.091 Uiso 1 1 calc R
H49B H 0.3398 0.5365 0.2913 0.091 Uiso 1 1 calc R
O12 O 0.5595(3) 0.4571(2) 0.30063(18) 0.0604(12) Uani 1 1 d U
C35 C 0.5741(4) 0.3918(3) 0.3104(2) 0.0790(15) Uani 1 1 d U
C34 C 0.6461(4) 0.3534(3) 0.3274(2) 0.0814(15) Uani 1 1 d U
C33 C 0.6590(4) 0.2894(3) 0.3346(2) 0.0919(17) Uani 1 1 d U
H33 H 0.7086 0.2637 0.3451 0.110 Uiso 1 1 calc R
C32 C 0.5980(4) 0.2630(3) 0.3261(2) 0.0914(17) Uani 1 1 d U
C31 C 0.5262(4) 0.3031(3) 0.3104(2) 0.0887(17) Uani 1 1 d U
H31 H 0.4856 0.2867 0.3040 0.106 Uiso 1 1 calc R
C30 C 0.5113(3) 0.3670(3) 0.3037(2) 0.0834(16) Uani 1 1 d U
C77 C 0.6141(5) 0.1950(3) 0.3309(3) 0.1073(19) Uani 1 1 d U
C78 C 0.6991(5) 0.1605(4) 0.3476(3) 0.145(3) Uani 1 1 d U
H78A H 0.7063 0.1170 0.3508 0.188 Uiso 1 1 calc R
H78B H 0.7091 0.1630 0.3779 0.188 Uiso 1 1 calc R
H78C H 0.7352 0.1800 0.3247 0.188 Uiso 1 1 calc R
C79 C 0.5561(5) 0.1611(3) 0.3656(3) 0.118(2) Uani 1 1 d U
H79A H 0.5666 0.1176 0.3682 0.153 Uiso 1 1 calc R
H79B H 0.5029 0.1810 0.3540 0.153 Uiso 1 1 calc R
H79C H 0.5625 0.1633 0.3964 0.153 Uiso 1 1 calc R
C80 C 0.6053(6) 0.1902(4) 0.2813(3) 0.146(3) Uani 1 1 d U
H80A H 0.6138 0.1465 0.2846 0.189 Uiso 1 1 calc R
H80B H 0.6436 0.2094 0.2602 0.189 Uiso 1 1 calc R
H80C H 0.5530 0.2115 0.2684 0.189 Uiso 1 1 calc R
C36 C 0.7108(3) 0.3818(3) 0.3375(2) 0.0885(16) Uani 1 1 d U
H36A H 0.7456 0.3495 0.3625 0.106 Uiso 1 1 calc R
H36B H 0.6868 0.4153 0.3494 0.106 Uiso 1 1 calc R
C87 C 0.5288(4) 0.4811(3) 0.3364(2) 0.1021(19) Uani 1 1 d U
H87A H 0.5220 0.5263 0.3242 0.123 Uiso 1 1 calc R
H87B H 0.5648 0.4634 0.3633 0.123 Uiso 1 1 calc R
H87C H 0.4786 0.4701 0.3460 0.123 Uiso 1 1 calc R
O13 O 0.7906(2) 0.47523(17) 0.33279(12) 0.0746(9) Uani 1 1 d U
C42 C 0.7990(3) 0.4556(3) 0.2930(2) 0.0788(15) Uani 1 1 d U
C41 C 0.8456(3) 0.4830(3) 0.2562(2) 0.0809(15) Uani 1 1 d U
C40 C 0.8522(3) 0.4642(3) 0.2177(2) 0.0971(18) Uani 1 1 d U
H40 H 0.8815 0.4837 0.1920 0.117 Uiso 1 1 calc R
C39 C 0.8166(4) 0.4169(3) 0.2156(2) 0.1031(19) Uani 1 1 d U
C38 C 0.7697(4) 0.3898(3) 0.2550(2) 0.0946(18) Uani 1 1 d U
H38 H 0.7447 0.3586 0.2545 0.114 Uiso 1 1 calc R
C37 C 0.7602(3) 0.4088(3) 0.2944(2) 0.0819(15) Uani 1 1 d U
C81 C 0.8276(5) 0.4003(4) 0.1704(3) 0.127(2) Uani 1 1 d U
C82 C 0.9099(5) 0.3986(4) 0.1512(3) 0.152(3) Uani 1 1 d U
H82A H 0.9124 0.3891 0.1225 0.198 Uiso 1 1 calc R
H82B H 0.9469 0.3666 0.1745 0.198 Uiso 1 1 calc R
H82C H 0.9229 0.4390 0.1444 0.198 Uiso 1 1 calc R
C83 C 0.7811(6) 0.4563(5) 0.1290(3) 0.161(3) Uani 1 1 d U
H83A H 0.7878 0.4467 0.1003 0.209 Uiso 1 1 calc R
H83B H 0.8006 0.4936 0.1245 0.209 Uiso 1 1 calc R
H83C H 0.7260 0.4635 0.1363 0.209 Uiso 1 1 calc R
C84 C 0.8004(5) 0.3397(4) 0.1779(3) 0.136(3) Uani 1 1 d U
H84A H 0.8071 0.3304 0.1492 0.177 Uiso 1 1 calc R
H84B H 0.7456 0.3448 0.1862 0.177 Uiso 1 1 calc R
H84C H 0.8313 0.3056 0.2033 0.177 Uiso 1 1 calc R
C1 C 0.8789(3) 0.5386(3) 0.2532(2) 0.0912(17) Uani 1 1 d U
H1A H 0.9357 0.5250 0.2582 0.109 Uiso 1 1 calc R
H1B H 0.8575 0.5532 0.2788 0.109 Uiso 1 1 calc R
C55 C 0.8582(3) 0.4382(3) 0.3652(2) 0.0863(16) Uani 1 1 d U
H52A H 0.9015 0.4603 0.3581 0.104 Uiso 1 1 calc R
H52B H 0.8766 0.3974 0.3619 0.104 Uiso 1 1 calc R
O8 O 0.7252(2) 0.61180(18) 0.22269(13) 0.0829(10) Uani 1 1 d U
C7 C 0.7870(3) 0.6299(3) 0.1921(2) 0.0811(15) Uani 1 1 d U
C6 C 0.7736(3) 0.6831(3) 0.1522(2) 0.0835(16) Uani 1 1 d U
C5 C 0.8380(4) 0.6989(3) 0.1234(2) 0.1005(19) Uani 1 1 d U
H5 H 0.8304 0.7362 0.0971 0.121 Uiso 1 1 calc R
C4 C 0.9134(4) 0.6597(4) 0.1335(3) 0.118(2) Uani 1 1 d U
C3 C 0.9237(4) 0.6085(3) 0.1767(3) 0.114(2) Uani 1 1 d U
H3 H 0.9741 0.5838 0.1859 0.137 Uiso 1 1 calc R
C2 C 0.8615(4) 0.5935(3) 0.2063(2) 0.0906(17) Uani 1 1 d U
C61 C 0.9803(4) 0.6666(4) 0.0997(3) 0.137(2) Uani 1 1 d U
C62 C 1.0610(4) 0.6456(4) 0.1245(3) 0.142(3) Uani 1 1 d U
H62A H 1.1012 0.6536 0.1010 0.185 Uiso 1 1 calc R
H62B H 1.0704 0.6012 0.1429 0.185 Uiso 1 1 calc R
H62C H 1.0624 0.6687 0.1451 0.185 Uiso 1 1 calc R
C63 C 0.9727(4) 0.7323(4) 0.0635(3) 0.131(3) Uani 1 1 d U
H63A H 1.0181 0.7338 0.0435 0.171 Uiso 1 1 calc R
H63B H 0.9694 0.7617 0.0795 0.171 Uiso 1 1 calc R
H63C H 0.9258 0.7431 0.0442 0.171 Uiso 1 1 calc R
C64 C 0.9794(6) 0.6210(5) 0.0693(3) 0.162(3) Uani 1 1 d U
H64A H 1.0210 0.6254 0.0466 0.210 Uiso 1 1 calc R
H64B H 0.9293 0.6328 0.0529 0.210 Uiso 1 1 calc R
H64C H 0.9873 0.5778 0.0906 0.210 Uiso 1 1 calc R
C8 C 0.6939(3) 0.7291(3) 0.1424(2) 0.0956(18) Uani 1 1 d U
H8A H 0.7022 0.7719 0.1281 0.115 Uiso 1 1 calc R
H8B H 0.6674 0.7253 0.1723 0.115 Uiso 1 1 calc R
C85 C 0.6787(3) 0.5775(3) 0.2059(2) 0.0929(18) Uani 1 1 d U
H85A H 0.6374 0.5664 0.2279 0.111 Uiso 1 1 calc R
H85B H 0.7126 0.5398 0.2039 0.111 Uiso 1 1 calc R
H85C H 0.6559 0.6039 0.1751 0.111 Uiso 1 1 calc R
O9 O 0.5290(2) 0.7583(2) 0.14838(13) 0.0367(10) Uani 1 1 d U
C14 C 0.5585(3) 0.7329(3) 0.1127(2) 0.0816(15) Uani 1 1 d U
C13 C 0.5057(3) 0.7274(3) 0.08208(18) 0.0691(14) Uani 1 1 d U
C12 C 0.5363(3) 0.7029(3) 0.0481(2) 0.0802(15) Uani 1 1 d U
H12 H 0.5019 0.7001 0.0267 0.096 Uiso 1 1 calc R
C11 C 0.6184(4) 0.6818(3) 0.0445(2) 0.0922(17) Uani 1 1 d U
C10 C 0.6694(3) 0.6901(3) 0.0759(2) 0.0805(15) Uani 1 1 d U
H10 H 0.7238 0.6768 0.0743 0.097 Uiso 1 1 calc R
C9 C 0.6397(3) 0.7172(3) 0.1085(2) 0.0960(19) Uani 1 1 d U
C65 C 0.6509(4) 0.6545(3) 0.0067(2) 0.0992(18) Uani 1 1 d U
C66 C 0.5983(7) 0.6748(5) -0.0363(3) 0.204(5) Uani 1 1 d U
H66A H 0.6228 0.6544 -0.0578 0.265 Uiso 1 1 calc R
H66B H 0.5898 0.7198 -0.0519 0.265 Uiso 1 1 calc R
H66C H 0.5484 0.6631 -0.0268 0.265 Uiso 1 1 calc R
C67 C 0.7394(5) 0.6470(5) -0.0007(3) 0.158(3) Uani 1 1 d U
H67A H 0.7544 0.6279 -0.0243 0.205 Uiso 1 1 calc R
H67B H 0.7670 0.6205 0.0288 0.205 Uiso 1 1 calc R
H67C H 0.7528 0.6877 -0.0112 0.205 Uiso 1 1 calc R
C68 C 0.6432(6) 0.5836(4) 0.0263(3) 0.165(3) Uani 1 1 d U
H68A H 0.6625 0.5645 0.0032 0.214 Uiso 1 1 calc R
H68B H 0.5886 0.5817 0.0323 0.214 Uiso 1 1 calc R
H68C H 0.6737 0.5614 0.0554 0.214 Uiso 1 1 calc R
C15 C 0.4180(3) 0.7498(3) 0.08572(19) 0.0765(14) Uani 1 1 d U
H15A H 0.4025 0.7929 0.0635 0.092 Uiso 1 1 calc R
H15B H 0.4073 0.7506 0.1175 0.092 Uiso 1 1 calc R
C43 C 0.5127(3) 0.8269(3) 0.13062(19) 0.0745(14) Uani 1 1 d U
H43A H 0.4638 0.8439 0.1119 0.089 Uiso 1 1 calc R
H43B H 0.5552 0.8421 0.1106 0.089 Uiso 1 1 calc R
O10 O 0.3721(2) 0.64292(17) 0.15947(12) 0.0761(10) Uani 1 1 d U
C21 C 0.3452(3) 0.6595(3) 0.1122(2) 0.0771(15) Uani 1 1 d U
C20 C 0.2970(3) 0.6265(3) 0.1029(2) 0.0737(14) Uani 1 1 d U
C19 C 0.2678(3) 0.6406(3) 0.0581(2) 0.0821(15) Uani 1 1 d U
H19 H 0.2359 0.6164 0.0525 0.099 Uiso 1 1 calc R
C18 C 0.2872(3) 0.6925(3) 0.0206(2) 0.0811(15) Uani 1 1 d U
C17 C 0.3363(3) 0.7264(3) 0.0300(2) 0.0836(16) Uani 1 1 d U
H17 H 0.3493 0.7604 0.0053 0.100 Uiso 1 1 calc R
C16 C 0.3669(3) 0.7108(3) 0.0759(2) 0.0745(14) Uani 1 1 d U
C69 C 0.2545(4) 0.7132(3) -0.0304(2) 0.0952(17) Uani 1 1 d U
C70 C 0.2118(4) 0.6644(4) -0.0352(2) 0.120(2) Uani 1 1 d U
H70A H 0.1920 0.6781 -0.0673 0.155 Uiso 1 1 calc R
H70B H 0.1685 0.6604 -0.0137 0.155 Uiso 1 1 calc R
H70C H 0.2481 0.6243 -0.0277 0.155 Uiso 1 1 calc R
C71 C 0.1975(4) 0.7785(3) -0.0421(2) 0.109(2) Uani 1 1 d U
H71A H 0.1768 0.7924 -0.0740 0.141 Uiso 1 1 calc R
H71B H 0.2257 0.8084 -0.0395 0.141 Uiso 1 1 calc R
H71C H 0.1548 0.7751 -0.0202 0.141 Uiso 1 1 calc R
C72 C 0.3226(4) 0.7221(3) -0.0668(2) 0.0999(18) Uani 1 1 d U
H72A H 0.3012 0.7351 -0.0985 0.130 Uiso 1 1 calc R
H72B H 0.3605 0.6828 -0.0599 0.130 Uiso 1 1 calc R
H72C H 0.3479 0.7537 -0.0645 0.130 Uiso 1 1 calc R
C22 C 0.2732(3) 0.5727(3) 0.1443(2) 0.0876(16) Uani 1 1 d U
H22A H 0.2513 0.5884 0.1692 0.105 Uiso 1 1 calc R
H22B H 0.2323 0.5581 0.1334 0.105 Uiso 1 1 calc R
C86 C 0.4557(3) 0.6123(3) 0.1722(2) 0.0842(16) Uani 1 1 d U
H86A H 0.4650 0.6045 0.2052 0.101 Uiso 1 1 calc R
H86B H 0.4888 0.6395 0.1529 0.101 Uiso 1 1 calc R
H86C H 0.4678 0.5730 0.1668 0.101 Uiso 1 1 calc R
C50 C 0.2328(3) 0.5949(3) 0.2635(2) 0.0753(14) Uani 1 1 d U
N3 N 0.2130(3) 0.6569(2) 0.24378(16) 0.0731(12) Uani 1 1 d U
C51 C 0.1355(3) 0.6747(3) 0.2559(2) 0.0844(16) Uani 1 1 d U
H51 H 0.1057 0.7158 0.2474 0.101 Uiso 1 1 calc R
C52 C 0.1107(4) 0.6210(3) 0.2828(2) 0.0920(17) Uani 1 1 d U
H52 H 0.0608 0.6187 0.2955 0.110 Uiso 1 1 calc R
N4 N 0.1741(3) 0.5706(3) 0.28762(17) 0.0852(13) Uani 1 1 d U
C53 C 0.1714(4) 0.5076(3) 0.3135(2) 0.0907(16) Uani 1 1 d U
H53A H 0.1487 0.5057 0.3441 0.109 Uiso 1 1 calc R
H53B H 0.2255 0.4835 0.3196 0.109 Uiso 1 1 calc R
C91D C 0.1280(4) 0.4753(4) 0.2930(3) 0.111(2) Uani 1 1 d U
C92D C 0.1228(4) 0.4900(3) 0.2438(3) 0.111(2) Uani 1 1 d U
H92D H 0.1466 0.5218 0.2236 0.134 Uiso 1 1 calc R
C93D C 0.0828(4) 0.4582(3) 0.2241(3) 0.108(2) Uani 1 1 d U
H93D H 0.0792 0.4683 0.1913 0.129 Uiso 1 1 calc R
C94D C 0.0489(5) 0.4110(4) 0.2558(4) 0.137(3) Uani 1 1 d U
H94D H 0.0235 0.3885 0.2434 0.165 Uiso 1 1 calc R
C95D C 0.0507(5) 0.3951(4) 0.3050(4) 0.136(3) Uani 1 1 d U
H95D H 0.0268 0.3634 0.3251 0.163 Uiso 1 1 calc R
C96D C 0.0909(4) 0.4299(4) 0.3230(3) 0.134(3) Uani 1 1 d U
H96D H 0.0920 0.4216 0.3556 0.161 Uiso 1 1 calc R
C56 C 0.8298(3) 0.4300(3) 0.4156(2) 0.0832(15) Uani 1 1 d U
N5 N 0.8046(3) 0.3786(3) 0.4423(2) 0.1004(15) Uani 1 1 d U
C57 C 0.7813(4) 0.3903(4) 0.4823(3) 0.112(2) Uani 1 1 d U
H57 H 0.7614 0.3623 0.5086 0.135 Uiso 1 1 calc R
C58 C 0.7908(4) 0.4487(4) 0.4791(3) 0.1035(19) Uani 1 1 d U
H58 H 0.7777 0.4680 0.5017 0.124 Uiso 1 1 calc R
N6 N 0.8234(3) 0.4725(3) 0.4361(2) 0.0959(14) Uani 1 1 d U
C59 C 0.8491(4) 0.5292(3) 0.4173(3) 0.1003(18) Uani 1 1 d U
H59A H 0.8210 0.5571 0.4332 0.120 Uiso 1 1 calc R
H59B H 0.8331 0.5486 0.3840 0.120 Uiso 1 1 calc R
C91F C 0.9338(4) 0.5271(3) 0.4205(2) 0.0899(16) Uani 1 1 d U
C92F C 0.9865(4) 0.4708(3) 0.4463(2) 0.0907(17) Uani 1 1 d U
H92F H 0.9660 0.4349 0.4608 0.109 Uiso 1 1 calc R
C93F C 1.0666(4) 0.4654(4) 0.4514(3) 0.108(2) Uani 1 1 d U
H93F H 1.0990 0.4270 0.4689 0.129 Uiso 1 1 calc R
C94F C 1.0968(5) 0.5181(4) 0.4301(3) 0.118(2) Uani 1 1 d U
H94F H 1.1502 0.5164 0.4337 0.141 Uiso 1 1 calc R
C95F C 1.0453(6) 0.5764(4) 0.4021(3) 0.127(2) Uani 1 1 d U
H95F H 1.0661 0.6119 0.3863 0.153 Uiso 1 1 calc R
C96F C 0.9651(5) 0.5797(4) 0.3985(3) 0.118(2) Uani 1 1 d U
H96F H 0.9320 0.6179 0.3811 0.141 Uiso 1 1 calc R
C44 C 0.5057(3) 0.8472(3) 0.1728(2) 0.0663(13) Uani 1 1 d U
N1 N 0.4816(2) 0.8162(2) 0.21611(17) 0.0758(12) Uani 1 1 d U
C45 C 0.4840(3) 0.8530(3) 0.2425(2) 0.0778(15) Uani 1 1 d U
H45 H 0.4696 0.8439 0.2742 0.093 Uiso 1 1 calc R
C46 C 0.5106(3) 0.9044(3) 0.2153(2) 0.0724(14) Uani 1 1 d U
H46 H 0.5199 0.9361 0.2250 0.087 Uiso 1 1 calc R
N2 N 0.5215(2) 0.9014(2) 0.17099(17) 0.0742(12) Uani 1 1 d U
C47 C 0.5521(3) 0.9451(3) 0.1295(2) 0.0851(16) Uani 1 1 d U
H47A H 0.5255 0.9474 0.1013 0.102 Uiso 1 1 calc R
H47B H 0.5386 0.9868 0.1317 0.102 Uiso 1 1 calc R
C91E C 0.6365(3) 0.9291(3) 0.1234(2) 0.0839(16) Uani 1 1 d U
C92E C 0.6874(3) 0.8893(3) 0.1611(2) 0.0879(17) Uani 1 1 d U
H92E H 0.6666 0.8709 0.1908 0.105 Uiso 1 1 calc R
C93E C 0.7675(4) 0.8765(3) 0.1556(2) 0.0930(18) Uani 1 1 d U
H93E H 0.8012 0.8509 0.1814 0.112 Uiso 1 1 calc R
C94E C 0.7971(4) 0.9026(3) 0.1108(3) 0.1030(19) Uani 1 1 d U
H94E H 0.8515 0.8932 0.1069 0.124 Uiso 1 1 calc R
C95E C 0.7495(4) 0.9421(3) 0.0716(2) 0.0997(19) Uani 1 1 d U
H95E H 0.7709 0.9592 0.0419 0.120 Uiso 1 1 calc R
C96E C 0.6681(4) 0.9551(3) 0.0784(2) 0.0930(18) Uani 1 1 d U
H96E H 0.6344 0.9813 0.0528 0.112 Uiso 1 1 calc R
O11' O 0.41434(18) 0.74242(16) 0.34937(12) 0.0671(9) Uani 1 1 d U
C28' C 0.3746(3) 0.7674(3) 0.38409(18) 0.0672(13) Uani 1 1 d U
C27' C 0.4123(3) 0.8010(3) 0.40190(19) 0.0714(14) Uani 1 1 d U
C26' C 0.3727(3) 0.8265(3) 0.43394(19) 0.0745(14) Uani 1 1 d U
H26' H 0.3969 0.8505 0.4454 0.089 Uiso 1 1 calc R
C25' C 0.2973(3) 0.8175(3) 0.44970(19) 0.0758(14) Uani 1 1 d U
C24' C 0.2630(3) 0.7820(3) 0.43067(19) 0.0765(15) Uani 1 1 d U
H24' H 0.2131 0.7750 0.4408 0.092 Uiso 1 1 calc R
C23' C 0.2991(3) 0.7569(3) 0.39790(19) 0.0712(14) Uani 1 1 d U
C73' C 0.2559(3) 0.8431(3) 0.4862(2) 0.0898(16) Uani 1 1 d U
C74' C 0.2645(5) 0.7880(4) 0.5347(3) 0.132(3) Uani 1 1 d U
H74D H 0.2388 0.8032 0.5587 0.172 Uiso 1 1 calc R
H74E H 0.3196 0.7709 0.5430 0.172 Uiso 1 1 calc R
H74F H 0.2405 0.7556 0.5325 0.172 Uiso 1 1 calc R
C75' C 0.2846(5) 0.8978(3) 0.4901(3) 0.128(3) Uani 1 1 d U
H75D H 0.2550 0.9115 0.5139 0.166 Uiso 1 1 calc R
H75E H 0.2773 0.9320 0.4600 0.166 Uiso 1 1 calc R
H75F H 0.3397 0.8847 0.4991 0.166 Uiso 1 1 calc R
C76' C 0.1672(4) 0.8705(5) 0.4743(3) 0.151(3) Uani 1 1 d U
H76D H 0.1433 0.8866 0.4983 0.196 Uiso 1 1 calc R
H76E H 0.1423 0.8379 0.4734 0.196 Uiso 1 1 calc R
H76F H 0.1607 0.9041 0.4438 0.196 Uiso 1 1 calc R
C29' C 0.4968(3) 0.8064(3) 0.3887(2) 0.0771(15) Uani 1 1 d U
H29C H 0.5057 0.8048 0.3570 0.093 Uiso 1 1 calc R
H29D H 0.5322 0.7700 0.4105 0.093 Uiso 1 1 calc R
C49' C 0.4540(3) 0.6771(3) 0.37046(19) 0.0697(13) Uani 1 1 d U
H49C H 0.4162 0.6501 0.3765 0.084 Uiso 1 1 calc R
H49D H 0.4792 0.6698 0.4005 0.084 Uiso 1 1 calc R
O10' O 0.19606(19) 0.79788(18) 0.28426(12) 0.0779(10) Uani 1 1 d U
C21' C 0.1424(3) 0.7830(3) 0.3217(2) 0.0774(15) Uani 1 1 d U
C20' C 0.1711(3) 0.7444(3) 0.3678(2) 0.0751(15) Uani 1 1 d U
C19' C 0.1163(3) 0.7303(3) 0.4043(2) 0.0816(16) Uani 1 1 d U
H19' H 0.1346 0.7039 0.4348 0.098 Uiso 1 1 calc R
C18' C 0.0357(3) 0.7543(3) 0.3962(2) 0.0817(15) Uani 1 1 d U
C17' C 0.0113(3) 0.7892(3) 0.3493(2) 0.0814(15) Uani 1 1 d U
H17' H -0.0427 0.8036 0.3427 0.098 Uiso 1 1 calc R
C16' C 0.0618(3) 0.8037(3) 0.3123(2) 0.0774(15) Uani 1 1 d U
C69' C -0.0221(4) 0.7465(4) 0.4355(3) 0.1043(19) Uani 1 1 d U
C70' C 0.0128(4) 0.6953(4) 0.4819(3) 0.128(3) Uani 1 1 d U
H70D H -0.0266 0.6915 0.5060 0.166 Uiso 1 1 calc R
H70E H 0.0572 0.7064 0.4919 0.166 Uiso 1 1 calc R
H70F H 0.0297 0.6558 0.4771 0.166 Uiso 1 1 calc R
C71' C -0.0474(5) 0.8096(4) 0.4433(3) 0.129(2) Uani 1 1 d U
H71D H -0.0844 0.8055 0.4688 0.168 Uiso 1 1 calc R
H71E H -0.0720 0.8417 0.4146 0.168 Uiso 1 1 calc R
H71F H -0.0018 0.8212 0.4514 0.168 Uiso 1 1 calc R
C72' C -0.0978(4) 0.7323(4) 0.4236(3) 0.124(2) Uani 1 1 d U
H72D H -0.1321 0.7268 0.4504 0.161 Uiso 1 1 calc R
H72E H -0.0857 0.6943 0.4163 0.161 Uiso 1 1 calc R
H72F H -0.1238 0.7668 0.3966 0.161 Uiso 1 1 calc R
C22' C 0.2591(3) 0.7180(2) 0.37823(19) 0.0693(14) Uani 1 1 d U
H22D H 0.2849 0.7161 0.3491 0.083 Uiso 1 1 calc R
H22E H 0.2667 0.6751 0.4011 0.083 Uiso 1 1 calc R
C86' C 0.2415(3) 0.8443(3) 0.28483(18) 0.0704(14) Uani 1 1 d U
H86D H 0.2750 0.8527 0.2577 0.084 Uiso 1 1 calc R
H86E H 0.2735 0.8276 0.3135 0.084 Uiso 1 1 calc R
H86F H 0.2057 0.8828 0.2837 0.084 Uiso 1 1 calc R
O9' O 0.0929(2) 0.91438(18) 0.17207(13) 0.0809(10) Uani 1 1 d U
C14' C 0.0838(3) 0.9418(3) 0.2077(2) 0.0775(14) Uani 1 1 d U
C13' C 0.0507(3) 0.9120(3) 0.2509(2) 0.0796(15) Uani 1 1 d U
C12' C 0.0401(3) 0.9401(3) 0.2855(2) 0.0878(16) Uani 1 1 d U
H12' H 0.0186 0.9199 0.3145 0.105 Uiso 1 1 calc R
C11' C 0.0604(4) 0.9967(3) 0.2778(2) 0.0941(17) Uani 1 1 d U
C10' C 0.0955(4) 1.0250(3) 0.2346(2) 0.0902(17) Uani 1 1 d U
H10' H 0.1107 1.0630 0.2290 0.108 Uiso 1 1 calc R
C9' C 0.1082(3) 0.9974(3) 0.1992(2) 0.0843(15) Uani 1 1 d U
C65' C 0.0500(4) 1.0241(4) 0.3168(2) 0.1070(19) Uani 1 1 d U
C66' C 0.0508(5) 1.0944(3) 0.2966(3) 0.133(3) Uani 1 1 d U
H66D H 0.0398 1.1117 0.3215 0.173 Uiso 1 1 calc R
H66E H 0.0112 1.1158 0.2718 0.173 Uiso 1 1 calc R
H66F H 0.1019 1.0999 0.2839 0.173 Uiso 1 1 calc R
C67' C -0.0355(5) 1.0248(4) 0.3344(3) 0.148(3) Uani 1 1 d U
H67D H -0.0442 1.0431 0.3587 0.192 Uiso 1 1 calc R
H67E H -0.0436 0.9824 0.3471 0.192 Uiso 1 1 calc R
H67F H -0.0719 1.0495 0.3082 0.192 Uiso 1 1 calc R
C68' C 0.0994(7) 0.9835(4) 0.3601(3) 0.167(4) Uani 1 1 d U
H68D H 0.0890 1.0024 0.3841 0.217 Uiso 1 1 calc R
H68E H 0.1543 0.9794 0.3522 0.217 Uiso 1 1 calc R
H68F H 0.0867 0.9424 0.3720 0.217 Uiso 1 1 calc R
C15' C 0.0315(3) 0.8475(3) 0.2624(2) 0.0853(16) Uani 1 1 d U
H15C H 0.0559 0.8291 0.2393 0.102 Uiso 1 1 calc R
H15D H -0.0252 0.8520 0.2603 0.102 Uiso 1 1 calc R
C43' C 0.1726(3) 0.8798(3) 0.16853(19) 0.0735(14) Uani 1 1 d U
H43C H 0.1967 0.8571 0.2000 0.088 Uiso 1 1 calc R
H43D H 0.2050 0.9088 0.1500 0.088 Uiso 1 1 calc R
O8' O 0.2920(2) 1.03592(17) 0.18317(12) 0.0774(10) Uani 1 1 d U
C7' C 0.2373(3) 1.0945(3) 0.16141(19) 0.0723(14) Uani 1 1 d U
C6' C 0.1643(3) 1.0929(3) 0.14607(19) 0.0739(14) Uani 1 1 d U
C5' C 0.1104(3) 1.1473(3) 0.12641(19) 0.0782(15) Uani 1 1 d U
H5' H 0.0618 1.1460 0.1157 0.094 Uiso 1 1 calc R
C4' C 0.1263(4) 1.2041(3) 0.1221(2) 0.0938(17) Uani 1 1 d U
C3' C 0.2002(4) 1.2064(3) 0.1365(2) 0.0876(16) Uani 1 1 d U
H3' H 0.2112 1.2452 0.1330 0.105 Uiso 1 1 calc R
C2' C 0.2571(3) 1.1516(3) 0.1559(2) 0.0778(15) Uani 1 1 d U
C61' C 0.0617(4) 1.2616(3) 0.0983(3) 0.119(2) Uani 1 1 d U
C62' C -0.0192(4) 1.2547(3) 0.1208(3) 0.126(2) Uani 1 1 d U
H62D H -0.0586 1.2914 0.1041 0.163 Uiso 1 1 calc R
H62E H -0.0167 1.2505 0.1537 0.163 Uiso 1 1 calc R
H62F H -0.0328 1.2178 0.1188 0.163 Uiso 1 1 calc R
C63' C 0.0805(5) 1.3204(3) 0.0998(4) 0.151(3) Uani 1 1 d U
H63D H 0.0389 1.3559 0.0838 0.196 Uiso 1 1 calc R
H63E H 0.1295 1.3264 0.0841 0.196 Uiso 1 1 calc R
H63F H 0.0851 1.3169 0.1323 0.196 Uiso 1 1 calc R
C64' C 0.0498(6) 1.2654(5) 0.0456(3) 0.170(3) Uani 1 1 d U
H64D H 0.0089 1.3014 0.0298 0.222 Uiso 1 1 calc R
H64E H 0.0351 1.2276 0.0462 0.222 Uiso 1 1 calc R
H64F H 0.0983 1.2695 0.0288 0.222 Uiso 1 1 calc R
C8' C 0.1444(4) 1.0306(3) 0.1517(2) 0.0927(17) Uani 1 1 d U
H8C H 0.1923 1.0023 0.1477 0.111 Uiso 1 1 calc R
H8D H 0.1077 1.0377 0.1262 0.111 Uiso 1 1 calc R
C85' C 0.3415(4) 1.0121(3) 0.1506(2) 0.105(2) Uani 1 1 d U
H85D H 0.3764 0.9730 0.1682 0.126 Uiso 1 1 calc R
H85E H 0.3721 1.0424 0.1328 0.126 Uiso 1 1 calc R
H85F H 0.3089 1.0052 0.1291 0.126 Uiso 1 1 calc R
O13' O 0.4885(2) 1.07469(18) 0.20620(13) 0.0793(10) Uani 1 1 d U
C42' C 0.4323(3) 1.0924(3) 0.23837(19) 0.0723(14) Uani 1 1 d U
C41' C 0.3588(3) 1.1282(3) 0.22241(19) 0.0740(14) Uani 1 1 d U
C40' C 0.3071(3) 1.1444(3) 0.2541(2) 0.0850(16) Uani 1 1 d U
H40' H 0.2568 1.1682 0.2433 0.102 Uiso 1 1 calc R
C39' C 0.3267(4) 1.1266(4) 0.3022(2) 0.0987(19) Uani 1 1 d U
C38' C 0.4015(3) 1.0887(3) 0.3176(2) 0.0798(15) Uani 1 1 d U
H38' H 0.4158 1.0758 0.3496 0.096 Uiso 1 1 calc R
C37' C 0.4551(3) 1.0697(3) 0.2869(2) 0.0825(15) Uani 1 1 d U
C81' C 0.2731(4) 1.1493(4) 0.3368(2) 0.1065(19) Uani 1 1 d U
C82' C 0.1931(4) 1.1906(3) 0.3145(2) 0.108(2) Uani 1 1 d U
H82D H 0.1618 1.2034 0.3382 0.140 Uiso 1 1 calc R
H82E H 0.1658 1.1669 0.3029 0.140 Uiso 1 1 calc R
H82F H 0.2015 1.2273 0.2886 0.140 Uiso 1 1 calc R
C83' C 0.3140(4) 1.1918(4) 0.3550(3) 0.118(2) Uani 1 1 d U
H83D H 0.2801 1.2061 0.3771 0.154 Uiso 1 1 calc R
H83E H 0.3231 1.2277 0.3284 0.154 Uiso 1 1 calc R
H83F H 0.3636 1.1674 0.3706 0.154 Uiso 1 1 calc R
C84' C 0.2593(4) 1.0938(4) 0.3797(3) 0.125(2) Uani 1 1 d U
H84D H 0.2253 1.1090 0.4014 0.163 Uiso 1 1 calc R
H84E H 0.3089 1.0700 0.3955 0.163 Uiso 1 1 calc R
H84F H 0.2347 1.0672 0.3696 0.163 Uiso 1 1 calc R
C1' C 0.3393(4) 1.1533(4) 0.1690(2) 0.0988(19) Uani 1 1 d U
H1C H 0.3458 1.1966 0.1556 0.119 Uiso 1 1 calc R
H1D H 0.3774 1.1288 0.1542 0.119 Uiso 1 1 calc R
C55' C 0.5344(3) 1.1247(3) 0.1864(2) 0.0834(16) Uani 1 1 d U
H55C H 0.5800 1.1157 0.2068 0.100 Uiso 1 1 calc R
H55D H 0.5019 1.1653 0.1845 0.100 Uiso 1 1 calc R
O12' O 0.4705(2) 0.92617(18) 0.30847(12) 0.0792(10) Uani 1 1 d U
C35' C 0.5087(3) 0.9211(3) 0.3506(2) 0.0730(14) Uani 1 1 d U
C34' C 0.5363(3) 0.9724(3) 0.3499(2) 0.0803(15) Uani 1 1 d U
C33' C 0.5743(3) 0.9698(3) 0.3904(2) 0.0846(16) Uani 1 1 d U
H33' H 0.5933 1.0044 0.3901 0.102 Uiso 1 1 calc R
C32' C 0.5842(3) 0.9157(3) 0.4312(2) 0.0847(16) Uani 1 1 d U
C31' C 0.5567(3) 0.8639(3) 0.4296(2) 0.0796(15) Uani 1 1 d U
H31' H 0.5644 0.8269 0.4563 0.096 Uiso 1 1 calc R
C30' C 0.5185(3) 0.8658(3) 0.3895(2) 0.0778(15) Uani 1 1 d U
C77' C 0.6239(4) 0.9116(3) 0.4760(2) 0.0865(16) Uani 1 1 d U
C78' C 0.5658(4) 0.9004(3) 0.5169(2) 0.0976(18) Uani 1 1 d U
H78D H 0.5911 0.8976 0.5454 0.127 Uiso 1 1 calc R
H78E H 0.5491 0.8617 0.5221 0.127 Uiso 1 1 calc R
H78F H 0.5205 0.9349 0.5090 0.127 Uiso 1 1 calc R
C79' C 0.6506(4) 0.9735(3) 0.4699(2) 0.0996(19) Uani 1 1 d U
H79D H 0.6749 0.9692 0.4990 0.129 Uiso 1 1 calc R
H79E H 0.6054 1.0081 0.4621 0.129 Uiso 1 1 calc R
H79F H 0.6879 0.9814 0.4447 0.129 Uiso 1 1 calc R
C80' C 0.6949(4) 0.8563(3) 0.4894(2) 0.0976(18) Uani 1 1 d U
H80D H 0.7195 0.8535 0.5181 0.127 Uiso 1 1 calc R
H80E H 0.7322 0.8628 0.4641 0.127 Uiso 1 1 calc R
H80F H 0.6778 0.8179 0.4945 0.127 Uiso 1 1 calc R
C36' C 0.5346(3) 1.0281(3) 0.3048(2) 0.0815(15) Uani 1 1 d U
H36C H 0.5581 1.0126 0.2800 0.098 Uiso 1 1 calc R
H36D H 0.5680 1.0539 0.3096 0.098 Uiso 1 1 calc R
C87' C 0.3834(3) 0.9408(3) 0.3098(2) 0.0786(15) Uani 1 1 d U
H87D H 0.3619 0.9430 0.2804 0.094 Uiso 1 1 calc R
H87E H 0.3655 0.9807 0.3140 0.094 Uiso 1 1 calc R
H87F H 0.3660 0.9082 0.3358 0.094 Uiso 1 1 calc R
C50' C 0.5151(3) 0.6622(3) 0.3363(2) 0.0698(14) Uani 1 1 d U
N3' N 0.5116(2) 0.6902(2) 0.28921(16) 0.0688(11) Uani 1 1 d U
C51' C 0.5804(3) 0.6621(3) 0.2733(2) 0.0794(15) Uani 1 1 d U
H51' H 0.5948 0.6724 0.2416 0.095 Uiso 1 1 calc R
C52' C 0.6236(3) 0.6175(3) 0.3104(2) 0.0844(16) Uani 1 1 d U
H52' H 0.6726 0.5917 0.3093 0.101 Uiso 1 1 calc R
N4' N 0.5800(3) 0.6178(2) 0.35077(16) 0.0698(11) Uani 1 1 d U
C53' C 0.6040(3) 0.5812(3) 0.3981(2) 0.0771(15) Uani 1 1 d U
H53C H 0.6403 0.5427 0.3985 0.092 Uiso 1 1 calc R
H53D H 0.5579 0.5692 0.4158 0.092 Uiso 1 1 calc R
C91A C 0.6426(3) 0.6119(3) 0.42340(19) 0.0676(13) Uani 1 1 d U
C92A C 0.6510(3) 0.5854(3) 0.47252(19) 0.0746(14) Uani 1 1 d U
H92A H 0.6317 0.5493 0.4890 0.089 Uiso 1 1 calc R
C93A C 0.6884(4) 0.6123(3) 0.4975(2) 0.0919(18) Uani 1 1 d U
H93A H 0.6951 0.5939 0.5305 0.110 Uiso 1 1 calc R
C94A C 0.7153(3) 0.6670(3) 0.4726(2) 0.0891(17) Uani 1 1 d U
H94A H 0.7392 0.6856 0.4892 0.107 Uiso 1 1 calc R
C95 C 0.7073(3) 0.6943(3) 0.4234(2) 0.0860(16) Uani 1 1 d U
H95A H 0.7264 0.7305 0.4071 0.103 Uiso 1 1 calc R
C96A C 0.6696(3) 0.6664(3) 0.3980(2) 0.0721(14) Uani 1 1 d U
H96A H 0.6632 0.6844 0.3651 0.087 Uiso 1 1 calc R
C44' C 0.1664(3) 0.8357(3) 0.1453(2) 0.0787(15) Uani 1 1 d U
N1' N 0.1983(3) 0.7738(3) 0.16216(16) 0.0787(12) Uani 1 1 d U
C45' C 0.1823(4) 0.7504(3) 0.1283(2) 0.0944(18) Uani 1 1 d U
H45' H 0.1969 0.7086 0.1303 0.113 Uiso 1 1 calc R
C46' C 0.1422(4) 0.7984(3) 0.0924(2) 0.0959(18) Uani 1 1 d U
H46' H 0.1249 0.7954 0.0649 0.115 Uiso 1 1 calc R
N2' N 0.1305(3) 0.8525(2) 0.10219(16) 0.0802(12) Uani 1 1 d U
C47' C 0.0897(4) 0.9135(3) 0.0738(2) 0.0909(17) Uani 1 1 d U
H47C H 0.1220 0.9436 0.0717 0.109 Uiso 1 1 calc R
H47D H 0.0411 0.9248 0.0894 0.109 Uiso 1 1 calc R
C91B C 0.0702(4) 0.9191(3) 0.0251(2) 0.0836(16) Uani 1 1 d U
C92B C -0.0021(4) 0.9112(3) 0.0126(2) 0.1028(19) Uani 1 1 d U
H92B H -0.0406 0.9033 0.0355 0.123 Uiso 1 1 calc R
C93B C -0.0178(4) 0.9149(3) -0.0328(2) 0.102(2) Uani 1 1 d U
H93B H -0.0650 0.9067 -0.0397 0.122 Uiso 1 1 calc R
C94B C 0.0358(4) 0.9304(4) -0.0677(3) 0.112(2) Uani 1 1 d U
H94B H 0.0237 0.9354 -0.0987 0.134 Uiso 1 1 calc R
C95B C 0.1098(4) 0.9389(3) -0.0567(2) 0.105(2) Uani 1 1 d U
H95B H 0.1470 0.9492 -0.0803 0.126 Uiso 1 1 calc R
C96B C 0.1259(4) 0.9316(3) -0.0094(2) 0.0960(18) Uani 1 1 d U
H96B H 0.1752 0.9352 -0.0014 0.115 Uiso 1 1 calc R
C56' C 0.5606(4) 1.1263(3) 0.1377(2) 0.0810(15) Uani 1 1 d U
N5' N 0.5191(3) 1.1626(3) 0.09936(19) 0.0976(15) Uani 1 1 d U
C57' C 0.5651(5) 1.1481(4) 0.0634(3) 0.112(2) Uani 1 1 d U
H57' H 0.5521 1.1669 0.0310 0.135 Uiso 1 1 calc R
C58' C 0.6309(4) 1.1033(4) 0.0817(2) 0.1044(19) Uani 1 1 d U
H58' H 0.6702 1.0854 0.0652 0.125 Uiso 1 1 calc R
N6' N 0.6271(3) 1.0898(2) 0.12997(17) 0.0824(13) Uani 1 1 d U
C59' C 0.6861(4) 1.0463(3) 0.1630(2) 0.0978(18) Uani 1 1 d U
H59C H 0.7087 1.0125 0.1512 0.117 Uiso 1 1 calc R
H59D H 0.6608 1.0278 0.1928 0.117 Uiso 1 1 calc R
C91C C 0.7516(4) 1.0715(3) 0.1731(2) 0.0937(17) Uani 1 1 d U
C92C C 0.7420(4) 1.1332(3) 0.1735(2) 0.0975(18) Uani 1 1 d U
H92C H 0.6923 1.1601 0.1666 0.117 Uiso 1 1 calc R
C93C C 0.8044(4) 1.1551(3) 0.1837(2) 0.1015(19) Uani 1 1 d U
H93C H 0.7960 1.1959 0.1840 0.122 Uiso 1 1 calc R
C94C C 0.8777(4) 1.1171(4) 0.1934(2) 0.108(2) Uani 1 1 d U
H94C H 0.9193 1.1323 0.2000 0.129 Uiso 1 1 calc R
C95C C 0.8913(4) 1.0555(4) 0.1935(2) 0.1029(19) Uani 1 1 d U
H95C H 0.9414 1.0294 0.2006 0.124 Uiso 1 1 calc R
C96C C 0.8290(4) 1.0339(3) 0.1829(2) 0.0991(18) Uani 1 1 d U
H96C H 0.8384 0.9932 0.1822 0.119 Uiso 1 1 calc R
Cl1 Cl 0.32064(8) 0.93536(7) 0.05968(5) 0.0760(4) Uani 1 1 d DU
O3 O 0.3890(2) 0.96149(19) 0.05798(15) 0.0994(12) Uani 1 1 d DU
O4 O 0.2504(2) 0.98452(18) 0.05587(14) 0.0906(11) Uani 1 1 d DU
O5 O 0.3199(2) 0.8835(2) 0.10445(15) 0.1009(13) Uani 1 1 d DU
O6 O 0.3235(2) 0.91171(19) 0.02212(13) 0.0913(11) Uani 1 1 d DU
Cl1' Cl 0.34234(9) 0.53795(8) 0.39210(6) 0.0794(4) Uani 1 1 d DU
O3' O 0.3377(2) 0.48002(17) 0.38481(12) 0.0800(10) Uani 1 1 d DU
O4' O 0.2850(3) 0.5486(2) 0.42547(17) 0.1136(14) Uani 1 1 d DU
O5' O 0.4178(3) 0.5286(2) 0.41412(16) 0.1088(14) Uani 1 1 d DU
O6' O 0.3374(3) 0.59090(19) 0.34893(14) 0.0986(13) Uani 1 1 d DU
C1P C 0.5690(4) 0.4133(3) 0.4878(3) 0.119(2) Uani 1 1 d DU
H1P1 H 0.6188 0.4141 0.4997 0.154 Uiso 1 1 calc R
H1P2 H 0.5297 0.4133 0.5117 0.154 Uiso 1 1 calc R
H1P3 H 0.5532 0.4499 0.4597 0.154 Uiso 1 1 calc R
C2P C 0.5773(5) 0.3545(4) 0.4759(3) 0.132(3) Uani 1 1 d DU
H2P1 H 0.6180 0.3552 0.4522 0.158 Uiso 1 1 calc R
H2P2 H 0.5962 0.3183 0.5043 0.158 Uiso 1 1 calc R
C3P C 0.5050(4) 0.3441(3) 0.4575(3) 0.125(2) Uani 1 1 d DU
H3P1 H 0.4635 0.3487 0.4798 0.150 Uiso 1 1 calc R
H3P2 H 0.4896 0.3793 0.4279 0.150 Uiso 1 1 calc R
C4P C 0.5011(5) 0.2858(4) 0.4479(3) 0.141(3) Uani 1 1 d DU
H4P1 H 0.5066 0.2506 0.4780 0.169 Uiso 1 1 calc R
H4P2 H 0.5458 0.2768 0.4287 0.169 Uiso 1 1 calc R
C5P C 0.4251(5) 0.2897(4) 0.4224(3) 0.144(3) Uani 1 1 d DU
H5P1 H 0.4232 0.2484 0.4230 0.187 Uiso 1 1 calc R
H5P2 H 0.4246 0.3180 0.3900 0.187 Uiso 1 1 calc R
H5P3 H 0.3801 0.3049 0.4384 0.187 Uiso 1 1 calc R
O1W O 0.5989(4) 0.8689(3) 0.0052(2) 0.164(2) Uani 1 1 d U
O2W O 0.9076(3) 0.7324(3) 0.27207(19) 0.1350(17) Uani 1 1 d U
O3W O 0.9721(3) 0.7889(3) 0.1749(2) 0.151(2) Uani 1 1 d U
O4W O 0.7694(5) 0.8324(3) -0.0067(3) 0.204(3) Uani 1 1 d U

loop_
_atom_site_aniso_label
_atom_site_aniso_U_11
_atom_site_aniso_U_22
_atom_site_aniso_U_33
_atom_site_aniso_U_23
_atom_site_aniso_U_13
_atom_site_aniso_U_12
Cu1 0.0477(4) 0.0940(5) 0.0615(5) -0.0228(4) -0.0074(3) -0.0310(3)
Cu2 0.0498(4) 0.0958(5) 0.0670(5) -0.0216(4) -0.0098(3) -0.0323(4)
O1 0.048(2) 0.097(2) 0.061(2) -0.018(2) -0.0144(15) -0.0320(18)
O2 0.0416(19) 0.093(2) 0.074(2) -0.023(2) -0.0160(16) -0.0256(17)
O11 0.060(2) 0.102(3) 0.079(2) -0.031(2) -0.0058(18) -0.031(2)
C28 0.068(4) 0.098(4) 0.093(4) -0.031(3) -0.007(3) -0.030(3)
C27 0.076(4) 0.095(4) 0.085(4) -0.028(3) -0.007(3) -0.022(3)
C26 0.087(4) 0.113(5) 0.087(4) -0.028(4) -0.002(3) -0.016(4)
C25 0.099(5) 0.127(6) 0.091(4) -0.035(4) -0.004(4) -0.007(4)
C24 0.092(4) 0.093(4) 0.082(4) -0.018(4) 0.001(3) -0.022(3)
C23 0.073(4) 0.087(4) 0.078(4) -0.025(3) -0.009(3) -0.029(3)
C73 0.129(6) 0.134(6) 0.096(5) -0.018(5) 0.016(4) 0.016(5)
C74 0.133(7) 0.211(9) 0.153(8) -0.008(8) 0.033(6) -0.017(7)
C75 0.268(13) 0.118(5) 0.127(7) -0.006(5) 0.062(8) 0.014(6)
C76 0.171(8) 0.186(8) 0.086(5) -0.010(5) 0.027(5) -0.004(7)
C29 0.075(4) 0.109(4) 0.084(4) -0.021(4) -0.002(3) -0.028(3)
C49 0.061(3) 0.095(4) 0.074(4) -0.024(3) -0.008(3) -0.031(3)
O12 0.048(3) 0.070(3) 0.065(3) -0.020(3) -0.004(2) -0.021(2)
C35 0.072(3) 0.086(4) 0.077(4) -0.021(3) 0.001(3) -0.027(3)
C34 0.075(4) 0.085(4) 0.087(4) -0.027(3) -0.007(3) -0.028(3)
C33 0.069(4) 0.094(4) 0.106(5) -0.025(4) 0.001(3) -0.024(3)
C32 0.095(4) 0.097(4) 0.093(5) -0.033(4) 0.001(3) -0.043(3)
C31 0.077(4) 0.099(4) 0.092(4) -0.023(4) -0.009(3) -0.037(3)
C30 0.074(4) 0.102(4) 0.079(4) -0.027(4) -0.006(3) -0.036(3)
C77 0.121(5) 0.095(4) 0.106(5) -0.027(4) -0.006(4) -0.034(4)
C78 0.140(6) 0.120(6) 0.144(7) -0.021(6) 0.003(5) -0.012(5)
C79 0.145(6) 0.091(4) 0.107(5) -0.013(4) 0.001(4) -0.042(4)
C80 0.224(9) 0.104(5) 0.114(5) -0.035(5) 0.004(5) -0.050(6)
C36 0.068(4) 0.101(4) 0.090(4) -0.022(4) -0.007(3) -0.024(3)
C87 0.104(5) 0.112(5) 0.095(5) -0.033(4) 0.002(4) -0.040(4)
O13 0.062(2) 0.091(2) 0.071(2) -0.024(2) -0.0082(17) -0.0244(19)
C42 0.062(4) 0.091(4) 0.082(4) -0.025(3) -0.010(3) -0.021(3)
C41 0.063(4) 0.100(4) 0.078(4) -0.024(3) -0.004(3) -0.025(3)
C40 0.067(4) 0.129(5) 0.099(5) -0.036(4) 0.008(3) -0.035(4)
C39 0.086(5) 0.125(5) 0.100(4) -0.032(4) 0.004(3) -0.042(4)
C38 0.078(4) 0.110(5) 0.108(5) -0.043(4) 0.010(3) -0.041(4)
C37 0.064(4) 0.094(4) 0.090(4) -0.029(3) -0.011(3) -0.026(3)
C81 0.135(6) 0.135(6) 0.119(5) -0.047(5) 0.014(4) -0.044(5)
C82 0.160(6) 0.148(7) 0.145(7) -0.048(6) 0.051(5) -0.048(5)
C83 0.183(8) 0.184(7) 0.104(6) -0.024(5) -0.007(6) -0.061(6)
C84 0.122(6) 0.150(6) 0.146(7) -0.061(5) 0.021(5) -0.040(5)
C1 0.066(4) 0.111(4) 0.095(4) -0.025(3) -0.005(3) -0.035(3)
C55 0.077(4) 0.094(4) 0.082(4) -0.022(3) -0.012(3) -0.017(3)
O8 0.065(2) 0.106(3) 0.076(3) -0.024(2) -0.0022(18) -0.028(2)
C7 0.061(3) 0.105(4) 0.077(4) -0.026(3) 0.000(3) -0.029(3)
C6 0.064(3) 0.095(4) 0.087(4) -0.016(3) -0.008(3) -0.034(3)
C5 0.066(4) 0.108(5) 0.104(5) -0.002(4) -0.010(3) -0.029(3)
C4 0.066(4) 0.122(5) 0.128(5) 0.000(4) 0.001(3) -0.020(4)
C3 0.059(4) 0.111(5) 0.135(6) 0.001(4) -0.002(3) -0.019(3)
C2 0.060(3) 0.107(4) 0.096(4) -0.018(3) -0.008(3) -0.029(3)
C61 0.081(4) 0.150(6) 0.146(7) -0.009(5) 0.011(4) -0.032(5)
C62 0.068(4) 0.149(6) 0.166(7) -0.003(5) 0.006(4) -0.027(4)
C63 0.079(5) 0.154(6) 0.128(6) -0.002(5) 0.000(4) -0.040(4)
C64 0.145(8) 0.170(7) 0.148(8) -0.034(6) 0.012(6) -0.032(6)
C8 0.067(3) 0.119(5) 0.099(5) -0.031(4) -0.015(3) -0.026(3)
C85 0.060(4) 0.128(5) 0.092(4) -0.030(4) 0.002(3) -0.038(3)
O9 0.025(2) 0.061(3) 0.029(2) -0.011(2) -0.0093(17) -0.024(2)
C14 0.064(3) 0.109(4) 0.072(4) -0.029(3) -0.003(3) -0.022(3)
C13 0.060(3) 0.088(4) 0.059(3) -0.018(3) -0.007(2) -0.024(3)
C12 0.069(3) 0.103(4) 0.070(4) -0.027(3) -0.002(3) -0.028(3)
C11 0.072(4) 0.111(5) 0.092(4) -0.025(4) 0.009(3) -0.034(3)
C10 0.059(3) 0.101(4) 0.072(4) -0.015(3) 0.000(3) -0.025(3)
C9 0.051(3) 0.141(6) 0.099(5) -0.043(4) 0.004(3) -0.028(3)
C65 0.099(4) 0.116(5) 0.082(4) -0.032(4) 0.016(3) -0.035(4)
C66 0.205(9) 0.248(11) 0.089(5) -0.039(6) -0.035(6) 0.067(9)
C67 0.126(5) 0.185(8) 0.165(8) -0.073(7) 0.052(5) -0.032(6)
C68 0.217(10) 0.119(5) 0.145(8) -0.033(5) 0.017(7) -0.037(6)
C15 0.066(3) 0.097(4) 0.067(4) -0.023(3) -0.005(3) -0.028(3)
C43 0.058(3) 0.097(4) 0.063(3) -0.013(3) -0.002(3) -0.030(3)
O10 0.061(2) 0.102(3) 0.070(2) -0.026(2) -0.0078(17) -0.030(2)
C21 0.066(4) 0.099(4) 0.068(4) -0.024(3) -0.009(3) -0.028(3)
C20 0.052(3) 0.096(4) 0.072(3) -0.023(3) -0.010(3) -0.023(3)
C19 0.065(4) 0.104(4) 0.081(4) -0.030(3) -0.013(3) -0.027(3)
C18 0.060(3) 0.111(4) 0.072(3) -0.029(3) -0.011(3) -0.019(3)
C17 0.077(4) 0.114(4) 0.067(3) -0.030(3) -0.009(3) -0.036(3)
C16 0.057(3) 0.095(4) 0.068(3) -0.019(3) -0.013(3) -0.023(3)
C69 0.067(4) 0.135(5) 0.080(4) -0.031(4) -0.018(3) -0.021(3)
C70 0.113(6) 0.151(6) 0.099(5) -0.034(5) -0.033(4) -0.045(5)
C71 0.086(4) 0.141(5) 0.084(4) -0.029(4) -0.019(3) -0.006(4)
C72 0.091(4) 0.125(5) 0.076(4) -0.029(4) -0.012(3) -0.017(4)
C22 0.072(4) 0.104(4) 0.090(4) -0.026(3) -0.015(3) -0.035(3)
C86 0.067(4) 0.104(4) 0.077(4) -0.020(3) -0.010(3) -0.026(3)
C50 0.060(3) 0.096(4) 0.072(4) -0.022(3) -0.006(3) -0.034(3)
N3 0.058(3) 0.095(3) 0.066(3) -0.021(3) -0.007(2) -0.028(2)
C51 0.062(4) 0.101(4) 0.084(4) -0.019(4) -0.001(3) -0.027(3)
C52 0.072(4) 0.103(4) 0.089(5) -0.015(4) 0.001(3) -0.028(3)
N4 0.066(3) 0.101(3) 0.082(4) -0.017(3) -0.003(2) -0.028(3)
C53 0.080(4) 0.095(4) 0.082(4) -0.012(4) 0.009(3) -0.025(3)
C91D 0.087(5) 0.118(5) 0.120(5) -0.021(5) 0.004(4) -0.042(4)
C92D 0.081(5) 0.114(5) 0.137(5) -0.032(5) -0.014(4) -0.036(4)
C93D 0.087(5) 0.103(5) 0.123(5) -0.027(4) -0.015(4) -0.019(4)
C94D 0.100(6) 0.113(6) 0.182(7) -0.020(6) -0.013(6) -0.040(4)
C95D 0.096(6) 0.115(6) 0.172(7) -0.011(6) 0.008(5) -0.043(4)
C96D 0.093(5) 0.115(6) 0.166(7) -0.010(5) -0.006(5) -0.033(4)
C56 0.057(4) 0.099(4) 0.085(4) -0.020(4) -0.012(3) -0.019(3)
N5 0.077(4) 0.123(4) 0.090(4) -0.013(3) -0.010(3) -0.037(3)
C57 0.083(5) 0.135(6) 0.096(5) -0.014(5) -0.009(4) -0.021(4)
C58 0.061(4) 0.141(6) 0.090(4) -0.025(4) -0.010(3) -0.009(4)
N6 0.074(3) 0.118(4) 0.088(4) -0.030(3) -0.008(3) -0.015(3)
C59 0.092(4) 0.103(4) 0.111(5) -0.045(4) -0.014(4) -0.016(3)
C91F 0.103(4) 0.090(4) 0.074(4) -0.022(4) -0.003(3) -0.027(3)
C92F 0.089(4) 0.089(4) 0.094(5) -0.027(4) -0.004(3) -0.025(3)
C93F 0.087(4) 0.126(5) 0.107(5) -0.026(4) 0.003(4) -0.041(4)
C94F 0.126(6) 0.150(6) 0.094(6) -0.043(5) 0.011(4) -0.066(5)
C95F 0.166(7) 0.130(5) 0.098(6) -0.028(5) 0.017(5) -0.079(5)
C96F 0.148(6) 0.117(5) 0.091(5) -0.022(4) 0.008(4) -0.060(5)
C44 0.047(3) 0.089(4) 0.066(4) -0.023(3) -0.005(2) -0.029(3)
N1 0.063(3) 0.096(3) 0.070(3) -0.023(3) -0.005(2) -0.030(3)
C45 0.078(4) 0.099(4) 0.063(4) -0.024(3) -0.003(3) -0.038(3)
C46 0.061(3) 0.092(4) 0.069(4) -0.025(3) -0.004(3) -0.029(3)
N2 0.053(3) 0.097(3) 0.075(3) -0.022(3) -0.006(2) -0.034(2)
C47 0.064(3) 0.104(4) 0.083(4) -0.014(3) -0.003(3) -0.041(3)
C91E 0.071(4) 0.107(4) 0.079(4) -0.025(4) 0.000(3) -0.044(3)
C92E 0.066(4) 0.106(4) 0.081(4) -0.015(3) 0.003(3) -0.027(3)
C93E 0.069(4) 0.110(5) 0.087(4) -0.018(4) 0.000(3) -0.023(3)
C94E 0.074(4) 0.114(5) 0.102(5) -0.015(4) 0.011(3) -0.025(4)
C95E 0.086(4) 0.107(5) 0.088(4) -0.009(4) 0.007(3) -0.029(4)
C96E 0.077(4) 0.117(5) 0.078(4) -0.018(4) 0.007(3) -0.037(4)
O11' 0.053(2) 0.085(2) 0.068(2) -0.023(2) -0.0065(16) -0.0296(18)
C28' 0.057(3) 0.088(4) 0.058(3) -0.017(3) 0.001(2) -0.033(3)
C27' 0.065(3) 0.091(4) 0.063(4) -0.022(3) -0.008(3) -0.033(3)
C26' 0.065(3) 0.091(4) 0.070(4) -0.021(3) -0.009(3) -0.033(3)
C25' 0.067(3) 0.092(4) 0.065(3) -0.017(3) -0.014(3) -0.023(3)
C24' 0.058(3) 0.105(4) 0.069(4) -0.024(3) -0.002(3) -0.033(3)
C23' 0.057(3) 0.090(4) 0.068(4) -0.019(3) 0.001(3) -0.032(3)
C73' 0.075(4) 0.114(5) 0.079(4) -0.030(3) 0.003(3) -0.026(3)
C74' 0.160(7) 0.130(5) 0.088(4) -0.015(4) 0.025(4) -0.039(5)
C75' 0.132(6) 0.112(5) 0.154(7) -0.058(5) 0.057(5) -0.050(5)
C76' 0.086(5) 0.208(9) 0.152(7) -0.079(6) -0.007(4) 0.006(5)
C29' 0.067(3) 0.102(4) 0.067(4) -0.025(3) 0.001(3) -0.037(3)
C49' 0.056(3) 0.081(3) 0.068(3) -0.014(3) 0.001(2) -0.030(3)
O10' 0.053(2) 0.107(3) 0.074(2) -0.021(2) -0.0081(17) -0.034(2)
C21' 0.058(3) 0.096(4) 0.076(4) -0.017(3) -0.004(3) -0.032(3)
C20' 0.057(3) 0.083(4) 0.081(4) -0.014(3) -0.009(3) -0.029(3)
C19' 0.057(3) 0.097(4) 0.081(4) -0.012(3) -0.003(3) -0.029(3)
C18' 0.061(3) 0.098(4) 0.085(4) -0.022(3) -0.002(3) -0.031(3)
C17' 0.047(3) 0.098(4) 0.095(4) -0.022(4) -0.011(3) -0.025(3)
C16' 0.054(3) 0.097(4) 0.079(4) -0.018(3) -0.010(3) -0.030(3)
C69' 0.065(4) 0.126(5) 0.106(5) -0.023(4) 0.009(3) -0.022(4)
C70' 0.087(5) 0.161(6) 0.101(5) -0.012(5) 0.022(4) -0.021(5)
C71' 0.121(6) 0.141(5) 0.118(6) -0.035(5) 0.034(5) -0.039(5)
C72' 0.071(4) 0.143(6) 0.139(6) -0.019(5) 0.022(4) -0.044(4)
C22' 0.047(3) 0.079(3) 0.081(4) -0.020(3) -0.001(2) -0.025(3)
C86' 0.045(3) 0.099(4) 0.062(3) -0.016(3) -0.013(2) -0.023(3)
O9' 0.061(2) 0.108(3) 0.074(2) -0.023(2) -0.0152(18) -0.030(2)
C14' 0.050(3) 0.106(4) 0.077(4) -0.025(3) -0.015(3) -0.028(3)
C13' 0.061(4) 0.099(4) 0.075(4) -0.019(3) -0.015(3) -0.026(3)
C12' 0.068(4) 0.116(4) 0.076(4) -0.023(4) -0.007(3) -0.030(3)
C11' 0.083(4) 0.112(5) 0.088(4) -0.029(4) -0.007(3) -0.029(4)
C10' 0.095(5) 0.104(4) 0.076(4) -0.025(3) -0.008(3) -0.039(4)
C9' 0.078(4) 0.103(4) 0.071(4) -0.020(3) -0.020(3) -0.030(3)
C65' 0.117(5) 0.120(5) 0.081(4) -0.025(4) 0.008(4) -0.038(4)
C66' 0.193(8) 0.120(5) 0.083(5) -0.029(4) 0.014(5) -0.046(5)
C67' 0.158(6) 0.140(7) 0.140(7) -0.044(6) 0.053(5) -0.043(5)
C68' 0.227(9) 0.138(6) 0.113(6) -0.024(5) -0.047(6) -0.013(7)
C15' 0.050(3) 0.113(4) 0.090(4) -0.022(3) -0.010(3) -0.031(3)
C43' 0.056(3) 0.096(4) 0.069(4) -0.018(3) -0.018(3) -0.030(3)
O8' 0.072(2) 0.084(2) 0.067(2) -0.013(2) -0.0126(19) -0.015(2)
C7' 0.062(3) 0.087(3) 0.061(3) -0.019(3) -0.011(3) -0.013(3)
C6' 0.065(3) 0.096(4) 0.063(3) -0.027(3) -0.012(3) -0.021(3)
C5' 0.057(3) 0.095(3) 0.068(4) -0.007(3) -0.012(3) -0.021(3)
C4' 0.075(4) 0.095(4) 0.101(5) -0.018(4) -0.008(3) -0.024(3)
C3' 0.085(4) 0.094(4) 0.085(4) -0.028(4) 0.001(3) -0.028(3)
C2' 0.066(3) 0.095(4) 0.073(4) -0.024(3) -0.009(3) -0.026(3)
C61' 0.101(5) 0.099(4) 0.127(6) -0.010(5) 0.004(4) -0.010(4)
C62' 0.084(4) 0.105(5) 0.177(7) -0.037(5) -0.009(4) -0.018(4)
C63' 0.099(6) 0.097(5) 0.222(9) -0.017(6) 0.003(6) -0.020(4)
C64' 0.164(8) 0.166(8) 0.124(6) -0.001(6) -0.028(5) 0.003(7)
C8' 0.114(5) 0.100(4) 0.064(4) -0.015(3) -0.012(3) -0.042(4)
C85' 0.094(5) 0.112(5) 0.082(4) -0.018(4) 0.002(4) 0.003(4)
O13' 0.065(2) 0.101(3) 0.071(2) -0.021(2) -0.0001(18) -0.035(2)
C42' 0.064(3) 0.093(4) 0.066(3) -0.023(3) 0.001(3) -0.038(3)
C41' 0.057(3) 0.098(4) 0.068(3) -0.024(3) -0.007(3) -0.028(3)
C40' 0.058(3) 0.124(5) 0.069(3) -0.020(4) -0.005(3) -0.031(3)
C39' 0.064(4) 0.157(6) 0.078(4) -0.037(4) -0.009(3) -0.034(3)
C38' 0.072(3) 0.116(5) 0.060(3) -0.030(3) -0.004(3) -0.036(3)
C37' 0.065(3) 0.112(4) 0.074(4) -0.026(3) -0.010(3) -0.034(3)
C81' 0.084(4) 0.144(6) 0.078(4) -0.028(4) -0.012(3) -0.015(4)
C82' 0.080(4) 0.137(5) 0.100(5) -0.032(4) -0.013(3) -0.025(4)
C83' 0.090(5) 0.167(6) 0.103(5) -0.054(5) -0.007(4) -0.024(4)
C84' 0.104(5) 0.151(6) 0.098(5) -0.021(4) 0.005(4) -0.022(4)
C1' 0.083(4) 0.142(5) 0.074(4) -0.028(4) -0.011(3) -0.044(4)
C55' 0.065(4) 0.110(4) 0.075(4) -0.022(4) 0.001(3) -0.035(3)
O12' 0.065(2) 0.106(3) 0.071(2) -0.029(2) -0.0082(18) -0.029(2)
C35' 0.053(3) 0.094(4) 0.074(4) -0.027(3) -0.008(3) -0.022(3)
C34' 0.066(4) 0.099(4) 0.080(4) -0.028(3) -0.003(3) -0.030(3)
C33' 0.076(4) 0.099(4) 0.083(4) -0.029(3) -0.014(3) -0.028(3)
C32' 0.065(4) 0.107(4) 0.085(4) -0.027(3) -0.006(3) -0.034(3)
C31' 0.063(4) 0.100(4) 0.078(4) -0.029(3) -0.010(3) -0.024(3)
C30' 0.057(3) 0.094(4) 0.082(4) -0.022(3) -0.011(3) -0.028(3)
C77' 0.079(4) 0.107(4) 0.077(4) -0.026(4) -0.011(3) -0.034(3)
C78' 0.099(5) 0.117(5) 0.080(4) -0.027(4) -0.008(3) -0.039(4)
C79' 0.110(5) 0.111(4) 0.084(4) -0.026(4) -0.021(3) -0.044(4)
C80' 0.090(4) 0.100(4) 0.099(5) -0.022(4) -0.023(3) -0.026(3)
C36' 0.070(3) 0.096(4) 0.078(4) -0.023(3) -0.004(3) -0.028(3)
C87' 0.061(3) 0.102(4) 0.075(4) -0.023(3) -0.006(3) -0.033(3)
C50' 0.047(3) 0.098(4) 0.067(3) -0.025(3) -0.013(3) -0.024(3)
N3' 0.046(3) 0.091(3) 0.070(3) -0.021(3) -0.005(2) -0.027(2)
C51' 0.061(4) 0.106(4) 0.070(4) -0.023(3) 0.005(3) -0.033(3)
C52' 0.053(3) 0.108(4) 0.084(4) -0.023(4) -0.006(3) -0.017(3)
N4' 0.048(3) 0.088(3) 0.074(3) -0.025(3) -0.008(2) -0.020(2)
C53' 0.058(3) 0.091(4) 0.080(4) -0.024(3) -0.015(3) -0.017(3)
C91A 0.043(3) 0.088(4) 0.067(3) -0.017(3) -0.006(2) -0.021(3)
C92A 0.063(3) 0.090(4) 0.064(3) -0.011(3) -0.007(3) -0.026(3)
C93A 0.087(4) 0.116(5) 0.074(4) -0.019(4) -0.007(3) -0.048(4)
C94A 0.069(4) 0.110(4) 0.086(4) -0.021(4) -0.010(3) -0.037(3)
C95 0.086(4) 0.088(4) 0.081(4) -0.015(3) -0.006(3) -0.035(3)
C96A 0.053(3) 0.088(4) 0.071(4) -0.016(3) -0.008(3) -0.024(3)
C44' 0.062(4) 0.110(4) 0.064(4) -0.022(3) -0.008(3) -0.030(3)
N1' 0.058(3) 0.111(3) 0.070(3) -0.026(3) -0.011(2) -0.032(3)
C45' 0.089(5) 0.104(4) 0.088(4) -0.025(4) -0.025(4) -0.025(4)
C46' 0.082(4) 0.117(4) 0.087(4) -0.034(4) -0.025(3) -0.013(4)
N2' 0.070(3) 0.101(3) 0.067(3) -0.025(3) -0.014(2) -0.018(3)
C47' 0.081(4) 0.106(4) 0.075(4) -0.022(4) -0.018(3) -0.011(4)
C91B 0.074(4) 0.098(4) 0.074(4) -0.017(3) -0.013(3) -0.028(3)
C92B 0.078(4) 0.126(5) 0.092(4) -0.017(4) -0.019(3) -0.027(4)
C93B 0.084(4) 0.133(5) 0.081(4) -0.013(4) -0.023(3) -0.043(4)
C94B 0.093(5) 0.147(6) 0.094(5) -0.029(5) -0.018(3) -0.039(4)
C95B 0.082(4) 0.140(6) 0.085(4) -0.027(4) -0.009(3) -0.024(4)
C96B 0.092(4) 0.120(5) 0.077(4) -0.028(4) -0.007(3) -0.033(4)
C56' 0.063(4) 0.108(4) 0.073(4) -0.021(3) -0.005(3) -0.038(3)
N5' 0.077(3) 0.122(4) 0.081(3) -0.011(3) -0.016(3) -0.034(3)
C57' 0.096(5) 0.152(6) 0.078(4) -0.015(4) -0.007(4) -0.047(4)
C58' 0.093(5) 0.144(6) 0.080(4) -0.034(4) 0.005(3) -0.045(4)
N6' 0.063(3) 0.109(4) 0.079(3) -0.025(3) -0.003(2) -0.037(3)
C59' 0.088(4) 0.104(4) 0.094(4) -0.019(4) -0.011(3) -0.031(3)
C91C 0.076(4) 0.112(4) 0.087(4) -0.022(4) -0.007(3) -0.029(3)
C92C 0.073(4) 0.111(4) 0.110(5) -0.031(4) -0.005(3) -0.035(3)
C93C 0.089(5) 0.119(5) 0.089(5) -0.016(4) -0.015(4) -0.039(4)
C94C 0.086(4) 0.132(5) 0.088(5) -0.005(4) -0.009(4) -0.043(4)
C95C 0.074(4) 0.126(5) 0.091(5) -0.015(4) -0.014(3) -0.024(4)
C96C 0.082(4) 0.115(5) 0.090(4) -0.022(4) -0.010(3) -0.020(3)
Cl1 0.0641(10) 0.0954(11) 0.0642(10) -0.0180(9) -0.0052(7) -0.0246(9)
O3 0.075(3) 0.107(3) 0.107(3) -0.018(3) -0.015(2) -0.031(2)
O4 0.074(3) 0.096(3) 0.088(3) -0.016(2) -0.012(2) -0.016(2)
O5 0.090(3) 0.103(3) 0.088(3) -0.011(3) 0.003(2) -0.017(2)
O6 0.087(3) 0.111(3) 0.072(3) -0.023(2) -0.004(2) -0.026(2)
Cl1' 0.0695(10) 0.0941(11) 0.0758(11) -0.0242(10) -0.0005(8) -0.0293(8)
O3' 0.086(3) 0.089(3) 0.072(2) -0.026(2) 0.0006(19) -0.037(2)
O4' 0.114(4) 0.104(3) 0.112(4) -0.029(3) 0.021(3) -0.023(3)
O5' 0.102(3) 0.103(3) 0.107(3) -0.015(3) -0.030(3) -0.025(3)
O6' 0.136(4) 0.086(3) 0.066(3) -0.014(3) -0.005(2) -0.029(3)
C1P 0.090(5) 0.111(5) 0.136(6) -0.023(5) 0.000(4) -0.018(4)
C2P 0.127(6) 0.133(6) 0.122(6) -0.032(5) -0.024(5) -0.017(5)
C3P 0.095(5) 0.108(5) 0.145(7) -0.016(5) 0.001(4) -0.018(4)
C4P 0.154(7) 0.133(6) 0.122(6) -0.034(5) -0.012(5) -0.022(6)
C5P 0.147(7) 0.155(7) 0.117(6) -0.022(6) 0.019(5) -0.056(6)
O1W 0.172(6) 0.163(5) 0.157(5) -0.028(4) 0.007(4) -0.087(4)
O2W 0.088(3) 0.148(4) 0.144(4) -0.018(4) 0.001(3) -0.031(3)
O3W 0.102(4) 0.199(5) 0.132(4) -0.021(4) -0.014(3) -0.053(4)
O4W 0.232(8) 0.154(5) 0.216(8) -0.043(5) 0.059(6) -0.072(5)

loop_
_atom_type_symbol
_atom_type_description
_atom_type_scat_dispersion_real
_atom_type_scat_dispersion_imag
_atom_type_scat_source
C C 0.0033 0.0016 'International Tables Vol C Tables 4.2.6.8 and 6.1.1.4'
N N 0.0061 0.0033 'International Tables Vol C Tables 4.2.6.8 and 6.1.1.4'
O O 0.0106 0.0060 'International Tables Vol C Tables 4.2.6.8 and 6.1.1.4'
H H 0.0000 0.0000 'International Tables Vol C Tables 4.2.6.8 and 6.1.1.4'
Cu Cu 0.3201 1.2651 'International Tables Vol C Tables 4.2.6.8 and 6.1.1.4'
Cl Cl 0.1484 0.1585 'International Tables Vol C Tables 4.2.6.8 and 6.1.1.4'

loop_
_geom_angle_atom_site_label_1
_geom_angle_atom_site_label_2
_geom_angle_atom_site_label_3
_geom_angle
O1 Cu1 O2 77.31(16)
O1 Cu1 N3' 170.73(15)
O2 Cu1 N3' 93.71(17)
O1 Cu1 N1 93.87(18)
O2 Cu1 N1 170.89(16)
N3' Cu1 N1 95.19(19)
O1 Cu1 Cu2 38.63(11)
O2 Cu1 Cu2 38.69(11)
N3' Cu1 Cu2 132.32(13)
N1 Cu1 Cu2 132.49(15)
O2 Cu2 O1 76.96(16)
O2 Cu2 N1' 170.14(17)
O1 Cu2 N1' 93.72(19)
O2 Cu2 N3 95.22(18)
O1 Cu2 N3 170.98(15)
N1' Cu2 N3 94.3(2)
O2 Cu2 Cu1 38.95(11)
O1 Cu2 Cu1 38.02(11)
N1' Cu2 Cu1 131.61(15)
N3 Cu2 Cu1 134.07(15)
Cu1 O1 Cu2 103.35(18)
Cu2 O2 Cu1 102.36(18)
C28 O11 C49 116.7(4)
C27 C28 C23 122.7(6)
C27 C28 O11 119.3(6)
C23 C28 O11 117.9(5)
C28 C27 C26 117.9(6)
C28 C27 C29 121.1(6)
C26 C27 C29 121.0(6)
C27 C26 C25 119.2(6)
C24 C25 C26 120.8(6)
C24 C25 C73 120.9(7)
C26 C25 C73 118.3(7)
C23 C24 C25 119.8(6)
C24 C23 C28 119.5(6)
C24 C23 C22 119.3(6)
C28 C23 C22 121.1(6)
C25 C73 C76 113.4(7)
C25 C73 C74 104.7(8)
C76 C73 C74 115.3(8)
C25 C73 C75 111.8(7)
C76 C73 C75 109.9(8)
C74 C73 C75 100.9(8)
C27 C29 C30 115.3(5)
O11 C49 C50 105.5(4)
C35 O12 C87 119.5(5)
C34 C35 C30 121.0(6)
C34 C35 O12 121.6(5)
C30 C35 O12 117.4(5)
C35 C34 C33 119.7(5)
C35 C34 C36 119.1(5)
C33 C34 C36 121.2(6)
C34 C33 C32 120.9(6)
C31 C32 C33 117.3(6)
C31 C32 C77 122.2(6)
C33 C32 C77 120.4(6)
C32 C31 C30 123.0(6)
C31 C30 C35 117.9(6)
C31 C30 C29 119.3(5)
C35 C30 C29 122.7(6)
C32 C77 C79 110.3(6)
C32 C77 C78 112.5(6)
C79 C77 C78 109.6(6)
C32 C77 C80 109.5(6)
C79 C77 C80 109.7(6)
C78 C77 C80 105.1(7)
C34 C36 C37 114.1(5)
C42 O13 C55 107.3(4)
C41 C42 C37 124.4(6)
C41 C42 O13 118.6(5)
C37 C42 O13 117.0(6)
C40 C41 C42 117.9(6)
C40 C41 C1 118.5(6)
C42 C41 C1 122.9(6)
C41 C40 C39 122.4(6)
C40 C39 C38 117.1(6)
C40 C39 C81 117.7(7)
C38 C39 C81 125.1(6)
C37 C38 C39 122.0(6)
C42 C37 C38 116.1(6)
C42 C37 C36 119.3(6)
C38 C37 C36 124.5(5)
C82 C81 C84 112.3(7)
C82 C81 C39 113.6(7)
C84 C81 C39 110.7(7)
C82 C81 C83 99.8(8)
C84 C81 C83 111.4(7)
C39 C81 C83 108.5(7)
C41 C1 C2 114.2(5)
O13 C55 C56 106.9(5)
C7 O8 C85 112.8(4)
C6 C7 C2 122.4(5)
C6 C7 O8 121.2(5)
C2 C7 O8 116.3(5)
C7 C6 C5 118.3(6)
C7 C6 C8 121.2(5)
C5 C6 C8 119.9(6)
C4 C5 C6 121.4(6)
C5 C4 C3 116.6(6)
C5 C4 C61 124.1(7)
C3 C4 C61 119.1(7)
C2 C3 C4 122.4(6)
C7 C2 C3 118.3(6)
C7 C2 C1 123.3(5)
C3 C2 C1 118.5(6)
C4 C61 C63 113.6(7)
C4 C61 C62 113.3(7)
C63 C61 C62 109.1(6)
C4 C61 C64 107.7(7)
C63 C61 C64 105.8(7)
C62 C61 C64 106.7(7)
C6 C8 C9 112.5(5)
C14 O9 C43 112.6(4)
C9 C14 C13 122.5(6)
C9 C14 O9 117.9(5)
C13 C14 O9 119.5(5)
C12 C13 C14 117.9(5)
C12 C13 C15 121.6(5)
C14 C13 C15 120.5(5)
C13 C12 C11 121.9(5)
C12 C11 C10 117.6(6)
C12 C11 C65 121.0(6)
C10 C11 C65 121.4(6)
C9 C10 C11 121.0(6)
C10 C9 C14 118.8(6)
C10 C9 C8 122.4(5)
C14 C9 C8 118.8(6)
C66 C65 C11 115.2(7)
C66 C65 C67 117.8(7)
C11 C65 C67 115.8(6)
C66 C65 C68 96.2(7)
C11 C65 C68 106.6(6)
C67 C65 C68 100.9(7)
C13 C15 C16 115.5(5)
O9 C43 C44 107.5(5)
C21 O10 C86 119.2(4)
C20 C21 C16 121.0(5)
C20 C21 O10 119.2(5)
C16 C21 O10 119.7(5)
C21 C20 C19 122.4(6)
C21 C20 C22 118.4(5)
C19 C20 C22 119.2(5)
C20 C19 C18 118.5(5)
C17 C18 C19 119.2(5)
C17 C18 C69 118.8(6)
C19 C18 C69 122.0(5)
C18 C17 C16 121.6(6)
C21 C16 C17 117.3(5)
C21 C16 C15 122.0(5)
C17 C16 C15 120.6(5)
C18 C69 C70 110.8(6)
C18 C69 C71 108.2(5)
C70 C69 C71 110.9(5)
C18 C69 C72 110.4(5)
C70 C69 C72 109.6(6)
C71 C69 C72 106.8(6)
C23 C22 C20 112.2(5)
N3 C50 N4 112.1(5)
N3 C50 C49 124.7(5)
N4 C50 C49 123.2(6)
C50 N3 C51 106.6(5)
C50 N3 Cu2 133.4(4)
C51 N3 Cu2 118.5(4)
C52 C51 N3 107.6(6)
C51 C52 N4 107.1(5)
C50 N4 C52 106.5(5)
C50 N4 C53 129.7(6)
C52 N4 C53 123.8(5)
N4 C53 C91D 118.8(6)
C96D C91D C92D 119.3(8)
C96D C91D C53 119.1(8)
C92D C91D C53 121.6(6)
C91D C92D C93D 121.9(7)
C94D C93D C92D 116.8(8)
C93D C94D C95D 124.0(9)
C94D C95D C96D 116.7(8)
C91D C96D C95D 121.2(9)
N6 C56 N5 113.6(6)
N6 C56 C55 125.3(6)
N5 C56 C55 121.0(6)
C56 N5 C57 103.4(7)
N5 C57 C58 111.2(8)
N6 C58 C57 105.1(7)
C56 N6 C58 106.7(6)
C56 N6 C59 125.9(6)
C58 N6 C59 127.3(7)
N6 C59 C91F 118.2(6)
C96F C91F C92F 117.2(7)
C96F C91F C59 121.7(7)
C92F C91F C59 121.1(6)
C93F C92F C91F 124.3(7)
C94F C93F C92F 118.0(7)
C93F C94F C95F 119.6(8)
C96F C95F C94F 120.3(8)
C91F C96F C95F 120.5(8)
N2 C44 N1 110.7(5)
N2 C44 C43 122.7(5)
N1 C44 C43 126.6(5)
C44 N1 C45 105.7(4)
C44 N1 Cu1 133.3(4)
C45 N1 Cu1 119.7(4)
C46 C45 N1 109.0(5)
C45 C46 N2 107.2(5)
C44 N2 C46 107.4(5)
C44 N2 C47 124.5(5)
C46 N2 C47 127.9(5)
C91E C47 N2 115.3(5)
C92E C91E C96E 119.0(6)
C92E C91E C47 121.7(6)
C96E C91E C47 119.3(6)
C93E C92E C91E 121.5(6)
C92E C93E C94E 118.4(6)
C95E C94E C93E 123.0(6)
C94E C95E C96E 117.3(7)
C95E C96E C91E 120.8(6)
C28' O11' C49' 112.5(4)
C27' C28' C23' 122.9(5)
C27' C28' O11' 118.6(4)
C23' C28' O11' 118.5(4)
C28' C27' C26' 118.1(5)
C28' C27' C29' 120.5(5)
C26' C27' C29' 121.3(5)
C27' C26' C25' 122.2(5)
C26' C25' C24' 116.5(5)
C26' C25' C73' 121.9(5)
C24' C25' C73' 121.6(5)
C23' C24' C25' 123.6(5)
C24' C23' C28' 116.7(5)
C24' C23' C22' 121.6(5)
C28' C23' C22' 121.7(5)
C25' C73' C75' 114.7(5)
C25' C73' C76' 112.3(5)
C75' C73' C76' 102.9(6)
C25' C73' C74' 107.8(6)
C75' C73' C74' 110.6(6)
C76' C73' C74' 108.3(6)
C27' C29' C30' 114.9(5)
O11' C49' C50' 108.1(4)
C21' O10' C86' 115.1(4)
C16' C21' C20' 120.4(5)
C16' C21' O10' 120.0(5)
C20' C21' O10' 119.6(5)
C21' C20' C19' 118.3(5)
C21' C20' C22' 121.2(5)
C19' C20' C22' 120.5(5)
C18' C19' C20' 122.1(5)
C17' C18' C19' 116.4(5)
C17' C18' C69' 120.9(6)
C19' C18' C69' 122.6(6)
C16' C17' C18' 124.0(5)
C17' C16' C21' 118.7(5)
C17' C16' C15' 121.3(5)
C21' C16' C15' 119.7(5)
C18' C69' C72' 113.3(6)
C18' C69' C70' 112.4(6)
C72' C69' C70' 108.6(6)
C18' C69' C71' 108.1(6)
C72' C69' C71' 105.2(6)
C70' C69' C71' 109.0(6)
C20' C22' C23' 113.7(4)
C14' O9' C43' 114.8(4)
C9' C14' C13' 121.0(6)
C9' C14' O9' 119.5(6)
C13' C14' O9' 119.4(5)
C14' C13' C12' 119.1(6)
C14' C13' C15' 121.2(6)
C12' C13' C15' 119.5(6)
C11' C12' C13' 121.8(6)
C12' C11' C10' 118.0(6)
C12' C11' C65' 119.8(7)
C10' C11' C65' 122.0(6)
C11' C10' C9' 121.5(6)
C14' C9' C10' 118.3(6)
C14' C9' C8' 121.2(6)
C10' C9' C8' 120.3(5)
C68' C65' C11' 113.1(7)
C68' C65' C66' 118.2(7)
C11' C65' C66' 110.8(6)
C68' C65' C67' 103.8(7)
C11' C65' C67' 107.7(6)
C66' C65' C67' 101.9(7)
C13' C15' C16' 110.6(5)
O9' C43' C44' 107.5(4)
C7' O8' C85' 115.2(4)
C6' C7' C2' 121.0(5)
C6' C7' O8' 118.4(5)
C2' C7' O8' 120.6(5)
C5' C6' C7' 120.0(5)
C5' C6' C8' 119.8(5)
C7' C6' C8' 120.2(5)
C6' C5' C4' 120.8(5)
C5' C4' C3' 119.8(6)
C5' C4' C61' 115.5(6)
C3' C4' C61' 124.6(6)
C2' C3' C4' 120.7(6)
C3' C2' C7' 117.6(5)
C3' C2' C1' 121.6(6)
C7' C2' C1' 120.7(6)
C63' C61' C4' 111.8(7)
C63' C61' C62' 108.9(7)
C4' C61' C62' 112.1(6)
C63' C61' C64' 112.0(8)
C4' C61' C64' 107.9(7)
C62' C61' C64' 103.9(7)
C6' C8' C9' 115.8(5)
C42' O13' C55' 108.0(4)
C41' C42' C37' 121.9(5)
C41' C42' O13' 120.6(5)
C37' C42' O13' 117.5(5)
C42' C41' C40' 118.8(5)
C42' C41' C1' 119.0(5)
C40' C41' C1' 122.0(5)
C41' C40' C39' 122.7(6)
C40' C39' C38' 117.1(6)
C40' C39' C81' 123.3(6)
C38' C39' C81' 119.5(5)
C37' C38' C39' 122.1(5)
C38' C37' C42' 117.2(5)
C38' C37' C36' 120.8(5)
C42' C37' C36' 121.9(5)
C39' C81' C84' 110.5(6)
C39' C81' C82' 113.4(5)
C84' C81' C82' 109.2(6)
C39' C81' C83' 109.4(6)
C84' C81' C83' 107.8(6)
C82' C81' C83' 106.2(6)
C2' C1' C41' 115.5(5)
O13' C55' C56' 108.3(4)
C35' O12' C87' 114.3(4)
C34' C35' C30' 122.7(5)
C34' C35' O12' 117.2(5)
C30' C35' O12' 120.0(5)
C35' C34' C33' 119.5(6)
C35' C34' C36' 120.9(5)
C33' C34' C36' 119.3(5)
C32' C33' C34' 120.4(6)
C33' C32' C31' 117.9(5)
C33' C32' C77' 121.9(5)
C31' C32' C77' 120.3(6)
C30' C31' C32' 122.4(6)
C35' C30' C31' 117.2(5)
C35' C30' C29' 123.0(5)
C31' C30' C29' 119.5(6)
C32' C77' C80' 109.7(5)
C32' C77' C78' 109.6(5)
C80' C77' C78' 108.4(5)
C32' C77' C79' 111.9(5)
C80' C77' C79' 109.7(5)
C78' C77' C79' 107.5(5)
C34' C36' C37' 116.8(5)
N4' C50' N3' 111.8(5)
N4' C50' C49' 122.2(5)
N3' C50' C49' 126.0(5)
C50' N3' C51' 105.3(5)
C50' N3' Cu1 135.6(4)
C51' N3' Cu1 117.6(4)
C52' C51' N3' 109.9(5)
C51' C52' N4' 105.8(5)
C50' N4' C52' 107.2(5)
C50' N4' C53' 126.6(5)
C52' N4' C53' 126.1(5)
N4' C53' C91A 115.8(5)
C92A C91A C96A 120.8(5)
C92A C91A C53' 118.9(5)
C96A C91A C53' 120.3(5)
C91A C92A C93A 120.6(5)
C94A C93A C92A 119.2(5)
C95 C94A C93A 121.1(6)
C94A C95 C96A 119.6(5)
C91A C96A C95 118.8(5)
N1' C44' N2' 110.5(5)
N1' C44' C43' 125.0(5)
N2' C44' C43' 124.4(6)
C44' N1' C45' 106.3(5)
C44' N1' Cu2 130.5(4)
C45' N1' Cu2 121.8(4)
C46' C45' N1' 108.0(6)
C45' C46' N2' 109.7(6)
C44' N2' C46' 105.5(5)
C44' N2' C47' 126.8(5)
C46' N2' C47' 127.7(5)
N2' C47' C91B 113.8(5)
C96B C91B C92B 118.2(6)
C96B C91B C47' 118.7(5)
C92B C91B C47' 123.1(6)
C93B C92B C91B 121.8(7)
C94B C93B C92B 120.1(6)
C93B C94B C95B 120.2(6)
C96B C95B C94B 118.5(7)
C91B C96B C95B 121.1(6)
N5' C56' N6' 114.3(6)
N5' C56' C55' 122.5(6)
N6' C56' C55' 123.2(6)
C56' N5' C57' 102.6(6)
C58' C57' N5' 111.3(6)
C57' C58' N6' 105.0(7)
C56' N6' C58' 106.8(5)
C56' N6' C59' 129.2(6)
C58' N6' C59' 123.9(6)
N6' C59' C91C 116.7(5)
C92C C91C C96C 116.0(6)
C92C C91C C59' 123.4(6)
C96C C91C C59' 120.6(6)
C93C C92C C91C 121.9(7)
C94C C93C C92C 120.3(7)
C93C C94C C95C 120.7(7)
C96C C95C C94C 119.0(7)
C95C C96C C91C 122.1(7)
O6 Cl1 O3 109.2(3)
O6 Cl1 O5 108.3(3)
O3 Cl1 O5 110.2(3)
O6 Cl1 O4 111.6(2)
O3 Cl1 O4 108.5(2)
O5 Cl1 O4 109.1(3)
O4' Cl1' O6' 113.0(3)
O4' Cl1' O5' 105.6(3)
O6' Cl1' O5' 106.8(3)
O4' Cl1' O3' 109.2(3)
O6' Cl1' O3' 113.3(2)
O5' Cl1' O3' 108.6(3)
C3P C2P C1P 117.5(7)
C4P C3P C2P 124.3(7)
C3P C4P C5P 115.0(7)

loop_
_geom_bond_atom_site_label_1
_geom_bond_atom_site_label_2
_geom_bond_distance
Cu1 O1 1.900(4)
Cu1 O2 1.932(4)
Cu1 N3' 1.970(5)
Cu1 N1 1.980(5)
Cu1 Cu2 3.0023(16)
Cu2 O2 1.921(4)
Cu2 O1 1.927(3)
Cu2 N1' 1.977(5)
Cu2 N3 1.984(5)
O11 C28 1.415(7)
O11 C49 1.438(6)
C28 C27 1.389(8)
C28 C23 1.408(8)
C27 C26 1.414(8)
C27 C29 1.491(8)
C26 C25 1.435(9)
C25 C24 1.392(9)
C25 C73 1.504(10)
C24 C23 1.378(8)
C23 C22 1.511(8)
C73 C76 1.494(11)
C73 C74 1.524(13)
C73 C75 1.529(11)
C29 C30 1.503(8)
C49 C50 1.505(8)
O12 C35 1.403(7)
O12 C87 1.408(8)
C35 C34 1.368(8)
C35 C30 1.396(8)
C34 C33 1.389(8)
C34 C36 1.517(8)
C33 C32 1.411(8)
C32 C31 1.372(8)
C32 C77 1.496(9)
C31 C30 1.389(8)
C77 C79 1.535(10)
C77 C78 1.532(10)
C77 C80 1.557(10)
C36 C37 1.528(8)
O13 C42 1.416(7)
O13 C55 1.468(7)
C42 C41 1.379(8)
C42 C37 1.386(8)
C41 C40 1.366(8)
C41 C1 1.500(8)
C40 C39 1.395(9)
C39 C38 1.428(9)
C39 C81 1.533(10)
C38 C37 1.393(8)
C81 C82 1.505(11)
C81 C84 1.518(10)
C81 C83 1.545(11)
C1 C2 1.514(9)
C55 C56 1.525(9)
O8 C7 1.405(7)
O8 C85 1.468(6)
C7 C6 1.363(8)
C7 C2 1.375(8)
C6 C5 1.405(8)
C6 C8 1.519(8)
C5 C4 1.397(9)
C4 C3 1.400(9)
C4 C61 1.492(11)
C3 C2 1.380(9)
C61 C63 1.505(10)
C61 C62 1.522(10)
C61 C64 1.632(12)
C8 C9 1.558(8)
O9 C14 1.420(7)
O9 C43 1.452(7)
C14 C9 1.383(8)
C14 C13 1.395(7)
C13 C12 1.368(7)
C13 C15 1.505(7)
C12 C11 1.411(8)
C11 C10 1.422(8)
C11 C65 1.514(9)
C10 C9 1.366(8)
C65 C66 1.498(10)
C65 C67 1.519(10)
C65 C68 1.569(10)
C15 C16 1.508(7)
C43 C44 1.496(7)
O10 C21 1.414(6)
O10 C86 1.472(6)
C21 C20 1.351(7)
C21 C16 1.401(8)
C20 C19 1.367(8)
C20 C22 1.528(8)
C19 C18 1.414(8)
C18 C17 1.382(8)
C18 C69 1.535(8)
C17 C16 1.401(8)
C69 C70 1.533(9)
C69 C71 1.547(9)
C69 C72 1.559(9)
C50 N3 1.318(7)
C50 N4 1.324(7)
N3 C51 1.384(7)
C51 C52 1.365(8)
C52 N4 1.388(8)
N4 C53 1.397(7)
C53 C91D 1.465(9)
C91D C96D 1.373(10)
C91D C92D 1.398(10)
C92D C93D 1.404(9)
C93D C94D 1.387(10)
C94D C95D 1.391(12)
C95D C96D 1.430(11)
C56 N6 1.320(8)
C56 N5 1.325(8)
N5 C57 1.345(9)
C57 C58 1.372(10)
C58 N6 1.356(8)
N6 C59 1.397(8)
C59 C91F 1.466(9)
C91F C96F 1.377(9)
C91F C92F 1.403(9)
C92F C93F 1.380(8)
C93F C94F 1.363(10)
C94F C95F 1.440(11)
C95F C96F 1.385(11)
C44 N2 1.326(6)
C44 N1 1.336(7)
N1 C45 1.368(7)
C45 C46 1.342(7)
C46 N2 1.361(7)
N2 C47 1.456(7)
C47 C91E 1.446(8)
C91E C92E 1.387(8)
C91E C96E 1.403(8)
C92E C93E 1.367(8)
C93E C94E 1.384(9)
C94E C95E 1.386(9)
C95E C96E 1.395(8)
O11' C28' 1.441(6)
O11' C49' 1.441(6)
C28' C27' 1.375(7)
C28' C23' 1.396(7)
C27' C26' 1.380(7)
C27' C29' 1.515(7)
C26' C25' 1.396(8)
C25' C24' 1.400(7)
C25' C73' 1.503(8)
C24' C23' 1.371(7)
C23' C22' 1.536(7)
C73' C75' 1.505(9)
C73' C76' 1.539(9)
C73' C74' 1.546(9)
C29' C30' 1.517(8)
C49' C50' 1.504(8)
O10' C21' 1.411(6)
O10' C86' 1.474(6)
C21' C16' 1.385(7)
C21' C20' 1.403(8)
C20' C19' 1.404(8)
C20' C22' 1.520(7)
C19' C18' 1.386(7)
C18' C17' 1.387(8)
C18' C69' 1.489(9)
C17' C16' 1.364(8)
C16' C15' 1.525(8)
C69' C72' 1.514(9)
C69' C70' 1.524(10)
C69' C71' 1.531(10)
O9' C14' 1.417(7)
O9' C43' 1.455(6)
C14' C9' 1.380(8)
C14' C13' 1.390(8)
C13' C12' 1.399(8)
C13' C15' 1.520(8)
C12' C11' 1.370(8)
C11' C10' 1.402(9)
C11' C65' 1.508(9)
C10' C9' 1.410(8)
C9' C8' 1.532(8)
C65' C68' 1.486(10)
C65' C66' 1.527(10)
C65' C67' 1.542(10)
C43' C44' 1.455(7)
O8' C7' 1.429(7)
O8' C85' 1.442(7)
C7' C6' 1.385(7)
C7' C2' 1.394(8)
C6' C5' 1.350(8)
C6' C8' 1.511(8)
C5' C4' 1.367(8)
C4' C3' 1.393(8)
C4' C61' 1.516(9)
C3' C2' 1.383(8)
C2' C1' 1.513(8)
C61' C63' 1.488(10)
C61' C62' 1.537(10)
C61' C64' 1.579(11)
O13' C42' 1.432(7)
O13' C55' 1.480(6)
C42' C41' 1.365(8)
C42' C37' 1.410(8)
C41' C40' 1.365(8)
C41' C1' 1.529(8)
C40' C39' 1.394(8)
C39' C38' 1.395(8)
C39' C81' 1.511(9)
C38' C37' 1.387(8)
C37' C36' 1.501(8)
C81' C84' 1.514(10)
C81' C82' 1.535(9)
C81' C83' 1.590(9)
C55' C56' 1.498(8)
O12' C35' 1.422(6)
O12' C87' 1.474(6)
C35' C34' 1.371(8)
C35' C30' 1.376(8)
C34' C33' 1.395(8)
C34' C36' 1.497(8)
C33' C32' 1.391(8)
C32' C31' 1.405(8)
C32' C77' 1.512(8)
C31' C30' 1.392(8)
C77' C80' 1.521(8)
C77' C78' 1.529(8)
C77' C79' 1.552(8)
C50' N4' 1.320(7)
C50' N3' 1.328(6)
N3' C51' 1.375(7)
C51' C52' 1.344(8)
C52' N4' 1.393(7)
N4' C53' 1.404(7)
C53' C91A 1.481(7)
C91A C92A 1.384(7)
C91A C96A 1.389(7)
C92A C93A 1.398(7)
C93A C94A 1.389(8)
C94A C95 1.386(8)
C95 C96A 1.426(7)
C44' N1' 1.337(7)
C44' N2' 1.360(7)
N1' C45' 1.379(7)
C45' C46' 1.331(8)
C46' N2' 1.360(7)
N2' C47' 1.412(7)
C47' C91B 1.477(8)
C91B C96B 1.373(8)
C91B C92B 1.398(8)
C92B C93B 1.379(9)
C93B C94B 1.360(9)
C94B C95B 1.417(9)
C95B C96B 1.410(8)
C56' N5' 1.300(7)
C56' N6' 1.335(7)
N5' C57' 1.401(9)
C57' C58' 1.351(10)
C58' N6' 1.372(8)
N6' C59' 1.412(8)
C59' C91C 1.480(8)
C91C C92C 1.408(9)
C91C C96C 1.412(9)
C92C C93C 1.385(8)
C93C C94C 1.357(9)
C94C C95C 1.395(9)
C95C C96C 1.385(9)
Cl1 O6 1.417(4)
Cl1 O3 1.437(4)
Cl1 O5 1.451(5)
Cl1 O4 1.452(4)
Cl1' O4' 1.417(5)
Cl1' O6' 1.423(4)
Cl1' O5' 1.440(4)
Cl1' O3' 1.458(4)
C1P C2P 1.507(9)
C2P C3P 1.501(9)
C3P C4P 1.497(9)
C4P C5P 1.533(9)
